data_7056227
loop_
_publ_author_name
'Canard, Gabriel'
'Jacquemin, Denis'
'SIRI, Olivier'
'Azarias, Clo\'e'
'Chen, Zhongrui'

_publ_section_title
;
 Straighforward Metal-Free Synthesis of an Azacalix[6]arene Forming a
 Host-Guest Complex with Fullerene C60
;
_journal_name_full 'New J. Chem.'
_journal_paper_doi 10.1039/C7NJ00697G
_journal_year 2017
_chemical_formula_moiety '9(C2 H6 O S), 2(C83.5 H125 N18 O12)'
_chemical_formula_sum 'C185 H304 N36 O33 S9'
_chemical_formula_weight 3849.16
_space_group_crystal_system monoclinic
_space_group_IT_number 14
_space_group_name_Hall '-P 2ybc'
_space_group_name_H-M_alt 'P 1 21/c 1'
_symmetry_space_group_name_Hall '-P 2ybc'
_symmetry_space_group_name_H-M 'P 1 21/c 1'
_atom_sites_solution_hydrogens geom
_atom_sites_solution_primary direct
_audit_creation_date 2017-05-02
_audit_creation_method
;
Olex2 1.2
(compiled 2017.03.28 svn.r3405 for OlexSys, GUI svn.r5335)
;
_audit_update_record
;
2017-05-02 deposited with the CCDC.
2017-05-23 downloaded from the CCDC.
;
_cell_angle_alpha 90
_cell_angle_beta 95.387(5)
_cell_angle_gamma 90
_cell_formula_units_Z 4
_cell_length_a 14.8072(5)
_cell_length_b 41.1391(12)
_cell_length_c 34.898(2)
_cell_measurement_reflns_used 5495
_cell_measurement_temperature 173.00(10)
_cell_measurement_theta_max 55.1720
_cell_measurement_theta_min 3.7850
_cell_volume 21164.4(15)
_computing_cell_refinement
;
CrysAlisPro, Agilent Technologies,
Version 1.171.37.35 (release 13-08-2014 CrysAlis171 .NET)
(compiled Aug 13 2014,18:06:01)
;
_computing_data_collection
;
CrysAlisPro, Agilent Technologies,
Version 1.171.37.35 (release 13-08-2014 CrysAlis171 .NET)
(compiled Aug 13 2014,18:06:01)
;
_computing_data_reduction
;
CrysAlisPro, Agilent Technologies,
Version 1.171.37.35 (release 13-08-2014 CrysAlis171 .NET)
(compiled Aug 13 2014,18:06:01)
;
_computing_molecular_graphics 'Olex2 (Dolomanov et al., 2009)'
_computing_publication_material 'Olex2 (Dolomanov et al., 2009)'
_computing_structure_refinement 'ShelXL (Sheldrick, 2015)'
_computing_structure_solution 'ShelXT (Sheldrick, 2015)'
_diffrn_ambient_environment N~2~
_diffrn_ambient_temperature 173.00(10)
_diffrn_detector 'CCD plate'
_diffrn_detector_area_resol_mean 5.3048
_diffrn_detector_type AtlasS2
_diffrn_measured_fraction_theta_full 0.977
_diffrn_measured_fraction_theta_max 0.977
_diffrn_measurement_details
;
#__ type_ start__ end____ width___ exp.time_
  1 omega -129.00   54.00   1.0000   20.0000
omega____ theta____ kappa____ phi______ frames
    -      -37.5600    0.0000 -180.0000 183

#__ type_ start__ end____ width___ exp.time_
  2 omega   82.00  118.00   1.0000   20.0000
omega____ theta____ kappa____ phi______ frames
    -       37.5600  178.0000    0.0000 36

#__ type_ start__ end____ width___ exp.time_
  3 omega   34.00   61.00   1.0000   50.0000
omega____ theta____ kappa____ phi______ frames
    -       95.1618  -45.0000 -150.0000 27

#__ type_ start__ end____ width___ exp.time_
  4 omega   48.00  109.00   1.0000   50.0000
omega____ theta____ kappa____ phi______ frames
    -       95.1618  -94.0000 -150.0000 61

#__ type_ start__ end____ width___ exp.time_
  5 omega   16.00   48.00   1.0000   50.0000
omega____ theta____ kappa____ phi______ frames
    -       95.1618  -30.0000 -120.0000 32

#__ type_ start__ end____ width___ exp.time_
  6 omega   66.00   91.00   1.0000   50.0000
omega____ theta____ kappa____ phi______ frames
    -       95.1618  -30.0000 -120.0000 25

#__ type_ start__ end____ width___ exp.time_
  7 omega   65.00   98.00   1.0000   50.0000
omega____ theta____ kappa____ phi______ frames
    -       95.1618  -45.0000  -60.0000 33

#__ type_ start__ end____ width___ exp.time_
  8 omega   11.00  130.00   1.0000   50.0000
omega____ theta____ kappa____ phi______ frames
    -       95.1618  -77.0000   60.0000 119

#__ type_ start__ end____ width___ exp.time_
  9 omega   59.00  178.00   1.0000   50.0000
omega____ theta____ kappa____ phi______ frames
    -       95.1618   77.0000  -60.0000 119

#__ type_ start__ end____ width___ exp.time_
 10 omega  118.00  148.00   1.0000   50.0000
omega____ theta____ kappa____ phi______ frames
    -       95.1618   30.0000   30.0000 30

#__ type_ start__ end____ width___ exp.time_
 11 omega   76.00  101.00   1.0000   50.0000
omega____ theta____ kappa____ phi______ frames
    -       95.1618   30.0000   30.0000 25
;
_diffrn_measurement_device 'four-circle diffractometer'
_diffrn_measurement_device_type 'SuperNova, Dual, Cu at zero, AtlasS2'
_diffrn_measurement_method '\w scans'
_diffrn_orient_matrix_UB_11 0.0197940000
_diffrn_orient_matrix_UB_12 -0.0059019000
_diffrn_orient_matrix_UB_13 -0.0420039000
_diffrn_orient_matrix_UB_21 0.0441072000
_diffrn_orient_matrix_UB_22 -0.0328761000
_diffrn_orient_matrix_UB_23 0.0116768000
_diffrn_orient_matrix_UB_31 -0.0926420000
_diffrn_orient_matrix_UB_32 -0.0169106000
_diffrn_orient_matrix_UB_33 -0.0081971000
_diffrn_radiation_monochromator mirror
_diffrn_radiation_probe x-ray
_diffrn_radiation_type CuK\a
_diffrn_radiation_wavelength 1.54184
_diffrn_reflns_av_R_equivalents 0.0969
_diffrn_reflns_av_unetI/netI 0.1292
_diffrn_reflns_Laue_measured_fraction_full 0.977
_diffrn_reflns_Laue_measured_fraction_max 0.977
_diffrn_reflns_limit_h_max 16
_diffrn_reflns_limit_h_min -17
_diffrn_reflns_limit_k_max 43
_diffrn_reflns_limit_k_min -47
_diffrn_reflns_limit_l_max 40
_diffrn_reflns_limit_l_min -39
_diffrn_reflns_number 78025
_diffrn_reflns_point_group_measured_fraction_full 0.977
_diffrn_reflns_point_group_measured_fraction_max 0.977
_diffrn_reflns_theta_full 66.271
_diffrn_reflns_theta_max 66.271
_diffrn_reflns_theta_min 3.465
_diffrn_source 'sealed X-ray tube'
_diffrn_source_type 'SuperNova (Cu) X-ray Source'
_exptl_absorpt_coefficient_mu 1.471
_exptl_absorpt_correction_T_max 1.00000
_exptl_absorpt_correction_T_min 0.79062
_exptl_absorpt_correction_type multi-scan
_exptl_absorpt_process_details
;
CrysAlisPro, Agilent Technologies,
Version 1.171.37.35 (release 13-08-2014 CrysAlis171 .NET)
(compiled Aug 13 2014,18:06:01)
Empirical absorption correction using spherical harmonics,
 implemented in SCALE3 ABSPACK scaling algorithm.
;
_exptl_crystal_colour brown
_exptl_crystal_colour_primary brown
_exptl_crystal_density_diffrn 1.208
_exptl_crystal_F_000 8296
_exptl_crystal_recrystallization_method 'Re-crystallisation from solvent: Dimethylsulfoxyde'
_exptl_crystal_size_max 0.2
_exptl_crystal_size_mid 0.2
_exptl_crystal_size_min 0.02
_refine_diff_density_max 1.308
_refine_diff_density_min -0.682
_refine_diff_density_rms 0.097
_refine_ls_extinction_method none
_refine_ls_goodness_of_fit_ref 1.286
_refine_ls_hydrogen_treatment constr
_refine_ls_matrix_type full
_refine_ls_number_parameters 2422
_refine_ls_number_reflns 36284
_refine_ls_number_restraints 445
_refine_ls_restrained_S_all 1.300
_refine_ls_R_factor_all 0.2692
_refine_ls_R_factor_gt 0.1670
_refine_ls_shift/su_max 0.002
_refine_ls_shift/su_mean 0.000
_refine_ls_structure_factor_coef Fsqd
_refine_ls_weighting_details 'w=1/[\s^2^(Fo^2^)+(0.2000P)^2^] where P=(Fo^2^+2Fc^2^)/3'
_refine_ls_weighting_scheme calc
_refine_ls_wR_factor_gt 0.4174
_refine_ls_wR_factor_ref 0.4808
_reflns_Friedel_coverage 0.000
_reflns_number_gt 15657
_reflns_number_total 36284
_reflns_threshold_expression 'I > 2\s(I)'
_cod_data_source_file c7nj00697g2.cif
_cod_data_source_block 4b
_cod_database_code 7056227
_shelx_shelxl_version_number 2016/4
_shelx_space_group_comment
;
The symmetry employed for this shelxl refinement is uniquely defined
by the following loop, which should always be used as a source of
symmetry information in preference to the above space-group names.
They are only intended as comments.
;
_reflns_odcompleteness_completeness 99.84
_reflns_odcompleteness_iscentric 1
_reflns_odcompleteness_theta 62.30
_olex2_refinement_description
;
1. Fixed Uiso
 At 1.2 times of:
  All C(H) groups, All C(H,H) groups, All N(H) groups
 At 1.5 times of:
  All C(H,H,H) groups, All C(H,H,H,H,H,H) groups
2. Restrained distances
 C121-C122
 1.54 with sigma of 0.02
 C122-C123
 1.54 with sigma of 0.02
 C123-C124
 1.54 with sigma of 0.02
 C126-C127
 1.54 with sigma of 0.02
 C129-C130
 1.54 with sigma of 0.02
 C130-C131
 1.54 with sigma of 0.02
 C131-C132
 1.54 with sigma of 0.02
 C132-C133
 1.54 with sigma of 0.02
 C133-C134
 1.54 with sigma of 0.02
 C134-C135
 1.54 with sigma of 0.02
 C137-C138
 1.54 with sigma of 0.02
 C138-C139
 1.54 with sigma of 0.02
 C139-C140
 1.54 with sigma of 0.02
 C140-C141
 1.54 with sigma of 0.02
 C141-C142
 1.54 with sigma of 0.02
 C142-C143
 1.54 with sigma of 0.02
 C37-C38
 1.54 with sigma of 0.02
 C38-C39
 1.54 with sigma of 0.02
 C39-C40
 1.54 with sigma of 0.02
 C40-C41
 1.54 with sigma of 0.02
 C41-C42
 1.54 with sigma of 0.02
 C42-C43
 1.54 with sigma of 0.02
 C153-C154
 1.54 with sigma of 0.02
 C154-C155
 1.54 with sigma of 0.02
 C155-C156
 1.54 with sigma of 0.02
 C156-C157
 1.54 with sigma of 0.02
 C157-C158
 1.54 with sigma of 0.02
 C158-C159
 1.54 with sigma of 0.02
 C153-C155
 2.35 with sigma of 0.02
 C154-C156
 2.35 with sigma of 0.02
 C155-C157
 2.35 with sigma of 0.02
 C156-C158
 2.35 with sigma of 0.02
 C157-C159
 2.35 with sigma of 0.02
 C37-C39
 2.35 with sigma of 0.02
 C38-C40
 2.35 with sigma of 0.02
 C39-C41
 2.35 with sigma of 0.02
 C40-C42
 2.35 with sigma of 0.02
 C41-C43
 2.35 with sigma of 0.02
 C121-C123
 2.54 with sigma of 0.02
 C122-C124
 2.54 with sigma of 0.02
 C124-C126
 2.54 with sigma of 0.02
 C129-C131
 2.35 with sigma of 0.02
 C130-C132
 2.35 with sigma of 0.02
 C131-C133
 2.54 with sigma of 0.02
 C132-C134
 2.54 with sigma of 0.02
 C133-C135
 2.54 with sigma of 0.02
 C137-C139
 2.35 with sigma of 0.02
 C138-C140
 2.35 with sigma of 0.02
 C139-C141
 2.35 with sigma of 0.02
 C140-C142
 2.35 with sigma of 0.02
 C141-C143
 2.35 with sigma of 0.02
 C143-C144
 1.54 with sigma of 0.02
 C142-C144
 2.35 with sigma of 0.02
 C127-C128
 1.54 with sigma of 0.02
 C126-C128
 2.35 with sigma of 0.02
 C135-C136
 1.54 with sigma of 0.02
 C134-C136
 2.54 with sigma of 0.02
 C159-C160
 1.54 with sigma of 0.02
 C158-C160
 2.35 with sigma of 0.02
 C43-C44
 1.54 with sigma of 0.02
 C42-C44
 2.35 with sigma of 0.02
 C50-C52
 2.35 with sigma of 0.02
 C51-C52
 1.54 with sigma of 0.02
 C124-C125
 1.54 with sigma of 0.02
 C125-C126
 1.54 with sigma of 0.02
 C123-C125
 2.54 with sigma of 0.02
 C125-C127
 2.54 with sigma of 0.02
 S13-C186
 1.54 with sigma of 0.01
 C125-C128
 3.54 with sigma of 0.02
 C131-C134
 3.54 with sigma of 0.02
 C133-C136
 3.54 with sigma of 0.02
 C78-C79
 1.54 with sigma of 0.02
 C78-C77
 1.54 with sigma of 0.02
 C79-C80
 1.54 with sigma of 0.02
 C80-C81
 1.54 with sigma of 0.02
 C81-C82
 1.54 with sigma of 0.02
 C83-C84
 1.54 with sigma of 0.02
 C74-C75
 1.45 with sigma of 0.02
 C75-C76
 1.45 with sigma of 0.02
3. Uiso/Uaniso restraints and constraints
C137 \\sim C138 \\sim C139 \\sim C140 \\sim C141 \\sim C142 \\sim C143 \\sim
C144: within 1.7A with sigma of 0.01 and sigma for terminal atoms of 0.02
C129 \\sim C130 \\sim C131 \\sim C132 \\sim C133 \\sim C134 \\sim C135 \\sim
C136: within 1.7A with sigma of 0.01 and sigma for terminal atoms of 0.02
C153 \\sim C154 \\sim C155 \\sim C156 \\sim C157 \\sim C158 \\sim C159 \\sim
C160: within 1.7A with sigma of 0.01 and sigma for terminal atoms of 0.02
C37 \\sim C38 \\sim C39 \\sim C40 \\sim C41 \\sim C42 \\sim C43 \\sim C44:
within 1.7A with sigma of 0.01 and sigma for terminal atoms of 0.02
C49 \\sim C50 \\sim C51 \\sim C52: within 1.7A with sigma of 0.02 and sigma for
terminal atoms of 0.04
S4 \\sim O28 \\sim C175 \\sim C176: within 1.7A with sigma of 0.01 and sigma
for terminal atoms of 0.02
C121 \\sim C122 \\sim C123 \\sim C124 \\sim C125 \\sim C126 \\sim C127 \\sim
C128: within 1.7A with sigma of 0.005 and sigma for terminal atoms of 0.01
C57 \\sim C58 \\sim C59 \\sim C60: within 1.7A with sigma of 0.02 and sigma for
terminal atoms of 4
C77 \\sim C78 \\sim C79 \\sim C80 \\sim C81 \\sim C82 \\sim C83 \\sim C84:
within 1.7A with sigma of 0.02 and sigma for terminal atoms of 0.04
S13 \\sim O34 \\sim C186: within 2A with sigma of 0.005 and sigma for terminal
atoms of 0.1
S12 \\sim O33 \\sim C186 \\sim C187: within 1.7A with sigma of 0.01 and sigma
for terminal atoms of 0.02
C69 \\sim C70 \\sim C71 \\sim C72 \\sim C73 \\sim C74 \\sim C75 \\sim C76:
within 1.7A with sigma of 0.02 and sigma for terminal atoms of 0.04
4. Others
 Fixed Sof: S6(0.5) S7(0.5) H17A(0.5) H17B(0.5) H17C(0.5) H17D(0.5) H17E(0.5)
 H17F(0.5) H18N(0.5) H18O(0.5) H18P(0.5) H18Q(0.5) H18R(0.5) H18S(0.5) S8(0.5)
 S9(0.5) H18W(0.5) H18X(0.5) H18Y(0.5) H18T(0.5) H18U(0.5) H18V(0.5) HF(0.5)
 HG(0.5) HH(0.5) H18Z(0.5) HI(0.5) HJ(0.5) S10(0.5) S11(0.5) H0AA(0.5) HK(0.5)
 HL(0.5) HM(0.5) HN(0.5) HO(0.5) H1AA(0.5) HP(0.5) HQ(0.5) HR(0.5) HS(0.5)
 HT(0.5) S12(0.6) S13(0.4) O33(0.6) O34(0.4) H18B(0.6) H18C(0.6) H18D(0.6)
 H18E(0.4) H18F(0.4) H18G(0.4) H18H(0.6) H18I(0.6) H18J(0.6) H18K(0.4)
 H18L(0.4) H18M(0.4) C71(0.5) H71A(0.5) H71B(0.5) C141(0.5) H14C(0.5) H14D(0.5)
5.a Secondary CH2 refined with riding coordinates:
 C37(H37A,H37B), C38(H38A,H38B), C39(H39A,H39B), C40(H40A,H40B), C41(H41A,
 H41B), C42(H42A,H42B), C43(H43A,H43B), C45(H45A,H45B), C46(H46A,H46B),
 C47(H47A,H47B), C48(H48A,H48B), C49(H49A,H49B), C50(H50A,H50B), C51(H51A,H51B),
  C53(H53A,H53B), C54(H54A,H54B), C55(H55A,H55B), C56(H56A,H56B), C57(H57A,
 H57B), C58(H58A,H58B), C59(H59A,H59B), C61(H61A,H61B), C62(H62A,H62B),
 C63(H63A,H63B), C64(H64A,H64B), C65(H65A,H65B), C66(H66A,H66B), C67(H67A,H67B),
  C69(H69A,H69B), C70(H70A,H70B), C71(H71A,H71B), C72(H72A,H72B), C73(H73A,
 H73B), C74(H74A,H74B), C75(H75A,H75B), C77(H77A,H77B), C78(H78A,H78B),
 C79(H79A,H79B), C80(H80A,H80B), C81(H81A,H81B), C82(H82A,H82B), C83(H83A,H83B),
  C121(H12B,H12C), C122(H12D,H12E), C123(H12F,H12G), C124(H12H,H12I), C125(H12J,
 H12K), C126(H12L,H12M), C127(H12N,H12O), C129(H12S,H12T), C130(H13A,H13B),
 C131(H13C,H13D), C132(H13E,H13F), C133(H13G,H13H), C134(H13I,H13J), C135(H13K,
 H13L), C137(H13P,H13Q), C138(H13R,H13S), C139(H13T,H13U), C140(H14A,H14B),
 C141(H14C,H14D), C142(H14E,H14F), C143(H14G,H14H), C145(H14L,H14M), C146(H14N,
 H14O), C147(H14P,H14Q), C148(H14R,H14S), C149(H14T,H14U), C150(H15A,H15B),
 C151(H15C,H15D), C153(H15H,H15I), C154(H15J,H15K), C155(H15L,H15M), C156(H15N,
 H15O), C157(H15P,H15Q), C158(H15R,H15S), C159(H15T,H15U), C161(H16D,H16E),
 C162(H16F,H16G), C163(H16H,H16I), C164(H16J,H16K), C165(H16L,H16M), C166(H16N,
 H16O), C167(H16P,H16Q)
5.b Aromatic/amide H refined with riding coordinates:
 N1(H1), N4(H4), N5(H5), N6(H6), N7(H7), N10(H10), N11(H11), N12(H12),
 N13(H13), N16(H16), N17(H17), N18(H18), C3(H3), C6(H6A), C9(H9), C12(H12A),
 C15(H15), C18(H18A), C20(H20), C23(H23), C27(H27), C30(H30), C33(H33),
 C36(H36), N19(H19), N20(H20A), N21(H21), N22(H22), N25(H25), N26(H26),
 N27(H27A), N28(H28), N31(H31), N32(H32), N33(H33A), N34(H34), C87(H87),
 C90(H90), C93(H93), C96(H96), C98(H98), C101(H101), C104(H104), C107(H107),
 C111(H111), C114(H114), C116(H116), C119(H119)
5.c Idealised Me refined with riding coordinates:
 C169(H16U,H16V,H16W), C170(H17G,H17H,H17I), C171(H17J,H17K,H17L), C172(H17M,
 H17N,H17O), C173(H17P,H17Q,H17R), C174(H17S,H17T,H17U), C175(H17V,H17W,H17X),
 C176(H17Y,H,HA), C177(H17Z,HB,HC), C178(H2AA,HD,HE), C179(H17A,H17B,H17C),
 C179(H17D,H17E,H17F), C180(H18N,H18O,H18P), C180(H18Q,H18R,H18S), C181(H18W,
 H18X,H18Y), C181(H18T,H18U,H18V), C182(HF,HG,HH), C182(H18Z,HI,HJ), C183(H0AA,
 HK,HL), C183(HM,HN,HO), C185(H1AA,HP,HQ), C185(HR,HS,HT), C186(H18B,H18C,H18D),
  C186(H18E,H18F,H18G), C187(H18H,H18I,H18J), C187(H18K,H18L,H18M), C44(H44A,
 H44B,H44C), C52(H52A,H52B,H52C), C60(H60A,H60B,H60C), C68(H68A,H68B,H68C),
 C76(H76A,H76B,H76C), C84(H84A,H84B,H84C), C128(H12P,H12Q,H12R), C136(H13M,H13N,
 H13O), C144(H14I,H14J,H14K), C152(H15E,H15F,H15G), C160(H16A,H16B,H16C),
 C168(H16R,H16S,H16T)
;
_olex2_submission_special_instructions 'No special instructions were received'

loop_
_space_group_symop_operation_xyz
'x, y, z'
'-x, y+1/2, -z+1/2'
'-x, -y, -z'
'x, -y-1/2, z-1/2'

loop_
_atom_site_label
_atom_site_type_symbol
_atom_site_fract_x
_atom_site_fract_y
_atom_site_fract_z
_atom_site_U_iso_or_equiv
_atom_site_adp_type
_atom_site_occupancy
_atom_site_site_symmetry_order
_atom_site_calc_flag
_atom_site_refinement_flags_posn
_atom_site_refinement_flags_adp
_atom_site_refinement_flags_occupancy
_atom_site_disorder_assembly
_atom_site_disorder_group
S1 S 0.4740(2) 0.68373(8) 0.67986(13) 0.1118(13) Uani 1 1 d . . . . .
O25 O 0.4421(8) 0.6493(2) 0.6751(3) 0.140(4) Uani 1 1 d . . . . .
C169 C 0.5408(9) 0.6865(3) 0.7239(5) 0.130(6) Uani 1 1 d . . . . .
H16U H 0.505487 0.680198 0.744347 0.195 Uiso 1 1 calc R . . . .
H16V H 0.561243 0.708497 0.727852 0.195 Uiso 1 1 calc R . . . .
H16W H 0.592247 0.672352 0.723530 0.195 Uiso 1 1 calc R . . . .
C170 C 0.5653(10) 0.6876(3) 0.6505(5) 0.130(6) Uani 1 1 d . . . . .
H17G H 0.612544 0.672558 0.659059 0.195 Uiso 1 1 calc R . . . .
H17H H 0.588609 0.709355 0.652262 0.195 Uiso 1 1 calc R . . . .
H17I H 0.544030 0.682896 0.624209 0.195 Uiso 1 1 calc R . . . .
S2 S 0.9534(2) 0.74436(8) 0.67238(13) 0.1057(12) Uani 1 1 d . . . . .
O26 O 0.9104(6) 0.7759(2) 0.6792(3) 0.108(3) Uani 1 1 d . . . . .
C171 C 1.0330(11) 0.7372(3) 0.7108(5) 0.140(6) Uani 1 1 d . . . . .
H17J H 1.076924 0.754465 0.712534 0.210 Uiso 1 1 calc R . . . .
H17K H 1.062844 0.716921 0.707103 0.210 Uiso 1 1 calc R . . . .
H17L H 1.003475 0.736377 0.734115 0.210 Uiso 1 1 calc R . . . .
C172 C 1.0363(10) 0.7525(4) 0.6421(6) 0.143(6) Uani 1 1 d . . . . .
H17M H 1.008861 0.761803 0.618583 0.215 Uiso 1 1 calc R . . . .
H17N H 1.066680 0.732700 0.636519 0.215 Uiso 1 1 calc R . . . .
H17O H 1.079316 0.767567 0.654344 0.215 Uiso 1 1 calc R . . . .
S3 S 0.4282(2) 0.57199(12) 0.62078(14) 0.1280(15) Uani 1 1 d . . . . .
O27 O 0.3341(6) 0.5786(3) 0.6068(4) 0.157(5) Uani 1 1 d . . . . .
C173 C 0.4972(11) 0.5982(4) 0.5994(6) 0.161(8) Uani 1 1 d . . . . .
H17P H 0.489524 0.595211 0.572053 0.242 Uiso 1 1 calc R . . . .
H17Q H 0.559245 0.594061 0.608723 0.242 Uiso 1 1 calc R . . . .
H17R H 0.481764 0.620162 0.605539 0.242 Uiso 1 1 calc R . . . .
C174 C 0.4531(12) 0.5374(4) 0.5959(6) 0.150(7) Uani 1 1 d . . . . .
H17S H 0.412255 0.520340 0.601604 0.225 Uiso 1 1 calc R . . . .
H17T H 0.514328 0.530879 0.603573 0.225 Uiso 1 1 calc R . . . .
H17U H 0.446414 0.541858 0.568814 0.225 Uiso 1 1 calc R . . . .
S4 S 0.4030(2) 0.21032(8) 0.63802(11) 0.1012(11) Uani 1 1 d . U . . .
O28 O 0.4413(5) 0.24367(18) 0.6341(3) 0.103(3) Uani 1 1 d . U . . .
C175 C 0.413(2) 0.1914(5) 0.5949(6) 0.248(16) Uani 1 1 d . U . . .
H17V H 0.410604 0.207278 0.574706 0.372 Uiso 1 1 calc R . . . .
H17W H 0.364995 0.176005 0.589850 0.372 Uiso 1 1 calc R . . . .
H17X H 0.470580 0.180222 0.596037 0.372 Uiso 1 1 calc R . . . .
C176 C 0.4808(16) 0.1900(4) 0.6694(9) 0.28(2) Uani 1 1 d . U . . .
H17Y H 0.518706 0.176648 0.655002 0.426 Uiso 1 1 calc R . . . .
H H 0.449309 0.176582 0.686275 0.426 Uiso 1 1 calc R . . . .
HA H 0.517653 0.205503 0.684298 0.426 Uiso 1 1 calc R . . . .
S5 S 0.9042(2) 0.20373(7) 0.64355(10) 0.0874(9) Uani 1 1 d . . . . .
O29 O 0.9409(5) 0.16985(17) 0.6394(2) 0.087(2) Uani 1 1 d . . . . .
C177 C 0.9772(12) 0.2226(4) 0.6781(6) 0.169(9) Uani 1 1 d . . . . .
H17Z H 0.977409 0.210955 0.701962 0.253 Uiso 1 1 calc R . . . .
HB H 0.957439 0.244508 0.681614 0.253 Uiso 1 1 calc R . . . .
HC H 1.037318 0.222740 0.669932 0.253 Uiso 1 1 calc R . . . .
C178 C 0.933(2) 0.2243(4) 0.6020(6) 0.230(14) Uani 1 1 d . . . . .
H2AA H 0.997175 0.224221 0.601316 0.345 Uiso 1 1 calc R . . . .
HD H 0.911376 0.246376 0.602610 0.345 Uiso 1 1 calc R . . . .
HE H 0.904426 0.213639 0.579529 0.345 Uiso 1 1 calc R . . . .
S6 S 0.7315(6) 0.60777(19) 0.7036(3) 0.0671(19) Uani 0.5 1 d . . P A 1
S7 S 0.7169(8) 0.5978(4) 0.6853(7) 0.214(10) Uani 0.5 1 d . . P A 2
O30 O 0.7239(6) 0.6228(3) 0.6644(3) 0.121(3) Uani 1 1 d . . . . .
C179 C 0.8137(7) 0.5748(3) 0.7026(4) 0.100(4) Uani 1 1 d . . . . .
H17A H 0.792638 0.559355 0.683132 0.151 Uiso 0.5 1 calc R . P A 1
H17B H 0.820534 0.564231 0.727209 0.151 Uiso 0.5 1 calc R . P A 1
H17C H 0.871081 0.583464 0.696850 0.151 Uiso 0.5 1 calc R . P A 1
H17D H 0.843583 0.566913 0.681174 0.151 Uiso 0.5 1 calc R . P A 2
H17E H 0.795118 0.556728 0.717384 0.151 Uiso 0.5 1 calc R . P A 2
H17F H 0.854638 0.588290 0.718508 0.151 Uiso 0.5 1 calc R . P A 2
C180 C 0.6307(9) 0.5838(3) 0.7034(5) 0.133(6) Uani 1 1 d . . . . .
H18N H 0.578537 0.597669 0.699066 0.199 Uiso 0.5 1 calc R . P A 1
H18O H 0.629630 0.573108 0.727819 0.199 Uiso 0.5 1 calc R . P A 1
H18P H 0.629822 0.567888 0.683329 0.199 Uiso 0.5 1 calc R . P A 1
H18Q H 0.609224 0.599553 0.720782 0.199 Uiso 0.5 1 calc R . P A 2
H18R H 0.646918 0.564180 0.717228 0.199 Uiso 0.5 1 calc R . P A 2
H18S H 0.583767 0.579298 0.683269 0.199 Uiso 0.5 1 calc R . P A 2
S8 S 0.0772(6) 0.3603(3) 0.8837(4) 0.161(4) Uani 0.5 1 d . . P B 2
S9 S 0.0480(6) 0.3771(2) 0.8577(3) 0.115(2) Uani 0.5 1 d . . P B 1
O31 O 0.1489(6) 0.3724(4) 0.8677(4) 0.177(6) Uani 1 1 d . . . . .
C181 C 0.0167(14) 0.3931(5) 0.9005(6) 0.174(9) Uani 1 1 d . . . . .
H18W H 0.055370 0.405264 0.918843 0.262 Uiso 0.5 1 calc R . P B 2
H18X H -0.034631 0.385101 0.912502 0.262 Uiso 0.5 1 calc R . P B 2
H18Y H -0.003931 0.406905 0.879242 0.262 Uiso 0.5 1 calc R . P B 2
H18T H 0.031301 0.377865 0.920945 0.262 Uiso 0.5 1 calc R . P B 1
H18U H -0.047434 0.397216 0.898027 0.262 Uiso 0.5 1 calc R . P B 1
H18V H 0.048759 0.413062 0.906085 0.262 Uiso 0.5 1 calc R . P B 1
C182 C -0.0043(11) 0.3412(5) 0.8562(7) 0.196(10) Uani 1 1 d . . . . .
HF H -0.030351 0.355818 0.836773 0.293 Uiso 0.5 1 calc R . P B 2
HG H -0.050509 0.334113 0.871898 0.293 Uiso 0.5 1 calc R . P B 2
HH H 0.020830 0.322734 0.844246 0.293 Uiso 0.5 1 calc R . P B 2
H18Z H 0.019373 0.327764 0.837064 0.293 Uiso 0.5 1 calc R . P B 1
HI H -0.068228 0.344356 0.849884 0.293 Uiso 0.5 1 calc R . P B 1
HJ H 0.005709 0.330853 0.880920 0.293 Uiso 0.5 1 calc R . P B 1
S10 S 0.7892(4) 0.33224(18) 0.7944(3) 0.113(3) Uani 0.5 1 d . . P C 1
S11 S 0.7682(4) 0.31723(15) 0.7717(2) 0.0866(19) Uani 0.5 1 d . . P C 2
O32 O 0.7861(5) 0.3018(3) 0.8086(3) 0.123(4) Uani 1 1 d . . . . .
C183 C 0.6794(8) 0.3462(3) 0.7769(5) 0.127(6) Uani 1 1 d . . . . .
H0AA H 0.654325 0.332059 0.756777 0.191 Uiso 0.5 1 calc R . P C 1
HK H 0.683859 0.367865 0.766932 0.191 Uiso 0.5 1 calc R . P C 1
HL H 0.640847 0.346317 0.797508 0.191 Uiso 0.5 1 calc R . P C 1
HM H 0.626332 0.335114 0.783817 0.191 Uiso 0.5 1 calc R . P C 2
HN H 0.665412 0.357489 0.752975 0.191 Uiso 0.5 1 calc R . P C 2
HO H 0.699151 0.361577 0.796646 0.191 Uiso 0.5 1 calc R . P C 2
C185 C 0.8415(18) 0.3375(5) 0.7572(8) 0.267(18) Uani 1 1 d . . . . .
H1AA H 0.903993 0.331554 0.762869 0.400 Uiso 0.5 1 calc R . P C 1
HP H 0.837691 0.360000 0.749784 0.400 Uiso 0.5 1 calc R . P C 1
HQ H 0.814473 0.324292 0.736616 0.400 Uiso 0.5 1 calc R . P C 1
HR H 0.857146 0.354823 0.775138 0.400 Uiso 0.5 1 calc R . P C 2
HS H 0.820486 0.346573 0.732646 0.400 Uiso 0.5 1 calc R . P C 2
HT H 0.893938 0.324288 0.754679 0.400 Uiso 0.5 1 calc R . P C 2
S12 S 0.6829(11) 0.5977(3) 0.8390(5) 0.218(5) Uani 0.6 1 d . U P D 1
S13 S 0.6109(15) 0.5872(5) 0.8448(6) 0.209(5) Uani 0.4 1 d D U P D 2
O33 O 0.680(2) 0.6019(6) 0.7975(9) 0.213(8) Uani 0.6 1 d . U P D 1
O34 O 0.558(3) 0.5532(17) 0.8270(15) 0.28(2) Uani 0.4 1 d . U P D 2
C186 C 0.6928(15) 0.5677(5) 0.8646(6) 0.214(5) Uani 1 1 d D U . . .
H18B H 0.641260 0.553714 0.859022 0.321 Uiso 0.6 1 calc R . P D 1
H18C H 0.696257 0.574169 0.891159 0.321 Uiso 0.6 1 calc R . P D 1
H18D H 0.747085 0.556185 0.859905 0.321 Uiso 0.6 1 calc R . P D 1
H18E H 0.744415 0.581747 0.868999 0.321 Uiso 0.4 1 calc R . P D 2
H18F H 0.707211 0.549965 0.848351 0.321 Uiso 0.4 1 calc R . P D 2
H18G H 0.677064 0.559264 0.888811 0.321 Uiso 0.4 1 calc R . P D 2
C187 C 0.6439(18) 0.6252(5) 0.8606(7) 0.223(6) Uani 1 1 d . U . . .
H18H H 0.674598 0.645037 0.855415 0.334 Uiso 0.6 1 calc R . P D 1
H18I H 0.651699 0.620729 0.887719 0.334 Uiso 0.6 1 calc R . P D 1
H18J H 0.580384 0.627377 0.852490 0.334 Uiso 0.6 1 calc R . P D 1
H18K H 0.652697 0.638804 0.838927 0.334 Uiso 0.4 1 calc R . P D 2
H18L H 0.699591 0.623650 0.876940 0.334 Uiso 0.4 1 calc R . P D 2
H18M H 0.597701 0.634435 0.874838 0.334 Uiso 0.4 1 calc R . P D 2
O1 O 1.1186(5) 0.3653(2) 0.1040(2) 0.090(2) Uani 1 1 d . . . . .
O2 O 1.1710(6) 0.3156(2) 0.1126(3) 0.112(3) Uani 1 1 d . . . . .
O3 O 1.2861(4) 0.27888(15) 0.2289(2) 0.076(2) Uani 1 1 d . . . . .
O4 O 1.2349(4) 0.29342(15) 0.2826(3) 0.074(2) Uani 1 1 d . . . . .
O5 O 0.6308(4) 0.34683(16) 0.2403(2) 0.082(2) Uani 1 1 d . . . . .
O6 O 0.5186(4) 0.38011(19) 0.2343(3) 0.094(3) Uani 1 1 d . . . . .
O7 O 0.5276(4) 0.48289(19) 0.2839(3) 0.107(3) Uani 1 1 d . . . . .
O8 O 0.6442(4) 0.50492(16) 0.3141(3) 0.089(2) Uani 1 1 d . . . . .
O9 O 1.2134(4) 0.56318(16) 0.3565(2) 0.0717(19) Uani 1 1 d . . . . .
O10 O 1.2463(4) 0.60005(15) 0.3161(2) 0.076(2) Uani 1 1 d . . . . .
O11 O 1.1892(4) 0.59199(15) 0.1858(2) 0.0739(19) Uani 1 1 d . . . . .
O12 O 1.1038(5) 0.55530(18) 0.1571(2) 0.078(2) Uani 1 1 d . . . . .
N1 N 1.0509(5) 0.39402(16) 0.1618(2) 0.0570(19) Uani 1 1 d . . . . .
H1 H 1.055631 0.394109 0.137445 0.068 Uiso 1 1 calc R . . . .
N2 N 1.1432(6) 0.3421(3) 0.1253(3) 0.089(3) Uani 1 1 d . . . . .
N3 N 1.2367(5) 0.29586(17) 0.2459(3) 0.059(2) Uani 1 1 d . . . . .
N4 N 1.1063(4) 0.33785(16) 0.2823(2) 0.0547(19) Uani 1 1 d . . . . .
H4 H 1.150745 0.329391 0.296519 0.066 Uiso 1 1 calc R . . . .
N5 N 1.1245(5) 0.3360(2) 0.3598(3) 0.074(2) Uani 1 1 d . . . . .
H5 H 1.171099 0.337050 0.346951 0.089 Uiso 1 1 calc R . . . .
N6 N 0.7978(5) 0.3466(2) 0.3615(3) 0.076(2) Uani 1 1 d . . . . .
H6 H 0.750282 0.356852 0.352079 0.091 Uiso 1 1 calc R . . . .
N7 N 0.7815(4) 0.36240(17) 0.2844(2) 0.0584(19) Uani 1 1 d . . . . .
H7 H 0.754483 0.347525 0.270278 0.070 Uiso 1 1 calc R . . . .
N8 N 0.5971(5) 0.3736(2) 0.2469(3) 0.074(2) Uani 1 1 d . . . . .
N9 N 0.6044(5) 0.48159(19) 0.2974(3) 0.078(3) Uani 1 1 d . . . . .
N10 N 0.7942(4) 0.47090(16) 0.3307(2) 0.062(2) Uani 1 1 d . . . . .
H10 H 0.765479 0.488505 0.334990 0.075 Uiso 1 1 calc R . . . .
N11 N 0.8542(5) 0.4316(2) 0.3939(3) 0.074(2) Uani 1 1 d . . . . .
H11 H 0.798489 0.432148 0.384407 0.089 Uiso 1 1 calc R . . . .
N12 N 1.1545(5) 0.4760(2) 0.3934(2) 0.070(2) Uani 1 1 d . . . . .
H12 H 1.189959 0.489619 0.383528 0.084 Uiso 1 1 calc R . . . .
N13 N 1.0984(4) 0.51654(17) 0.3336(2) 0.0545(19) Uani 1 1 d . . . . .
H13 H 1.133224 0.525088 0.351961 0.065 Uiso 1 1 calc R . . . .
N14 N 1.2079(4) 0.57403(18) 0.3237(3) 0.058(2) Uani 1 1 d . . . . .
N15 N 1.1393(5) 0.56710(17) 0.1865(3) 0.059(2) Uani 1 1 d . . . . .
N16 N 1.0374(4) 0.50797(16) 0.1964(2) 0.0547(18) Uani 1 1 d . . . E 1
H16 H 1.037112 0.517580 0.174514 0.066 Uiso 1 1 calc R . . E 1
N17 N 0.8621(4) 0.49854(16) 0.2215(2) 0.059(2) Uani 1 1 d . . . . .
H17 H 0.892163 0.515658 0.228941 0.071 Uiso 1 1 calc R . . . .
N18 N 0.8737(5) 0.38546(16) 0.1821(2) 0.061(2) Uani 1 1 d . . . . .
H18 H 0.907466 0.369473 0.176457 0.073 Uiso 1 1 calc R . . . .
C1 C 1.0890(5) 0.36900(19) 0.1831(3) 0.056(2) Uani 1 1 d . . . . .
C2 C 1.1417(6) 0.3445(2) 0.1655(3) 0.063(3) Uani 1 1 d . . . . .
C3 C 1.1883(6) 0.3221(2) 0.1878(4) 0.063(3) Uani 1 1 d . . . . .
H3 H 1.224805 0.307210 0.176497 0.076 Uiso 1 1 calc R . . . .
C4 C 1.1828(5) 0.32079(18) 0.2269(3) 0.054(2) Uani 1 1 d . . . . .
C5 C 1.1204(5) 0.34136(19) 0.2450(3) 0.049(2) Uani 1 1 d . . . . .
C6 C 1.0806(5) 0.36641(18) 0.2214(3) 0.049(2) Uani 1 1 d . . . . .
H6A H 1.046649 0.382087 0.232818 0.058 Uiso 1 1 calc R . . . .
C7 C 1.0283(5) 0.34602(18) 0.3022(3) 0.050(2) Uani 1 1 d . . . . .
C8 C 1.0391(6) 0.3426(2) 0.3413(3) 0.058(2) Uani 1 1 d . . . . .
C9 C 0.9612(6) 0.3426(2) 0.3614(3) 0.067(3) Uani 1 1 d . . . . .
H9 H 0.967318 0.338759 0.387742 0.081 Uiso 1 1 calc R . . . .
C10 C 0.8756(6) 0.3480(2) 0.3430(3) 0.059(2) Uani 1 1 d . . . . .
C11 C 0.8683(5) 0.35485(18) 0.3041(3) 0.053(2) Uani 1 1 d . . . . .
C12 C 0.9436(5) 0.35345(18) 0.2832(3) 0.053(2) Uani 1 1 d . . . . .
H12A H 0.937690 0.357410 0.256844 0.064 Uiso 1 1 calc R . . . .
C13 C 0.7397(5) 0.39121(19) 0.2865(3) 0.049(2) Uani 1 1 d . . . . .
C14 C 0.6499(5) 0.39752(19) 0.2697(3) 0.054(2) Uani 1 1 d . . . . .
C15 C 0.6099(5) 0.4269(2) 0.2742(3) 0.063(3) Uani 1 1 d . . . . .
H15 H 0.550794 0.430397 0.263530 0.075 Uiso 1 1 calc R . . . .
C16 C 0.6563(5) 0.45180(19) 0.2945(3) 0.055(2) Uani 1 1 d . . . . .
C17 C 0.7465(5) 0.44756(18) 0.3106(3) 0.054(2) Uani 1 1 d . . . . .
C18 C 0.7854(5) 0.41711(19) 0.3060(3) 0.049(2) Uani 1 1 d . . . . .
H18A H 0.844788 0.413792 0.316462 0.058 Uiso 1 1 calc R . . . .
C19 C 0.8854(5) 0.4695(2) 0.3452(3) 0.057(2) Uani 1 1 d . . . . .
C20 C 0.9473(6) 0.4902(2) 0.3304(3) 0.057(2) Uani 1 1 d . . . . .
H20 H 0.927320 0.503410 0.309730 0.068 Uiso 1 1 calc R . . . .
C21 C 1.0366(5) 0.49199(19) 0.3446(3) 0.051(2) Uani 1 1 d . . . . .
C22 C 1.0693(6) 0.4728(2) 0.3759(3) 0.064(3) Uani 1 1 d . . . . .
C23 C 1.0067(6) 0.4509(2) 0.3909(3) 0.064(2) Uani 1 1 d . . . . .
H23 H 1.027750 0.436510 0.410281 0.077 Uiso 1 1 calc R . . . .
C24 C 0.9151(6) 0.4502(2) 0.3774(3) 0.059(2) Uani 1 1 d . . . . .
C25 C 1.1082(5) 0.52767(19) 0.2981(3) 0.047(2) Uani 1 1 d . . . . .
C26 C 1.1598(5) 0.55658(19) 0.2923(3) 0.052(2) Uani 1 1 d . . . . .
C27 C 1.1690(5) 0.5680(2) 0.2563(3) 0.053(2) Uani 1 1 d . . . . .
H27 H 1.203731 0.586514 0.253578 0.064 Uiso 1 1 calc R . . . .
C28 C 1.1285(5) 0.55294(19) 0.2234(3) 0.051(2) Uani 1 1 d . . . . .
C29 C 1.0769(5) 0.52328(18) 0.2279(3) 0.048(2) Uani 1 1 d . . . . .
C30 C 1.0702(5) 0.51203(19) 0.2645(3) 0.047(2) Uani 1 1 d . . . . .
H30 H 1.038391 0.492805 0.267336 0.057 Uiso 1 1 calc R . . . .
C31 C 0.9962(5) 0.47677(18) 0.1976(3) 0.048(2) Uani 1 1 d . . . . .
C32 C 0.9083(5) 0.47245(19) 0.2076(3) 0.050(2) Uani 1 1 d . . . . .
C33 C 0.8671(5) 0.44155(19) 0.2027(3) 0.053(2) Uani 1 1 d . . . . .
H33 H 0.808903 0.438538 0.210066 0.064 Uiso 1 1 calc R . . . .
C34 C 0.9121(5) 0.41508(19) 0.1869(3) 0.053(2) Uani 1 1 d . . . . .
C35 C 1.0028(5) 0.42046(19) 0.1781(3) 0.049(2) Uani 1 1 d . . . . .
C36 C 1.0426(5) 0.4499(2) 0.1832(3) 0.054(2) Uani 1 1 d . . . . .
H36 H 1.101936 0.452636 0.177171 0.064 Uiso 1 1 calc R . . . .
C37 C 1.1368(8) 0.3276(5) 0.3997(5) 0.149(5) Uani 1 1 d D U . . .
H37A H 1.093637 0.310769 0.404774 0.178 Uiso 1 1 calc R . . . .
H37B H 1.123860 0.346499 0.414904 0.178 Uiso 1 1 calc R . . . .
C38 C 1.2316(11) 0.3157(5) 0.4123(5) 0.175(5) Uani 1 1 d D U . . .
H38A H 1.231177 0.301359 0.434301 0.210 Uiso 1 1 calc R . . . .
H38B H 1.256694 0.304128 0.391547 0.210 Uiso 1 1 calc R . . . .
C39 C 1.2854(12) 0.3456(6) 0.4227(5) 0.194(5) Uani 1 1 d D U . . .
H39A H 1.268800 0.363020 0.404618 0.233 Uiso 1 1 calc R . . . .
H39B H 1.349825 0.341335 0.422632 0.233 Uiso 1 1 calc R . . . .
C40 C 1.2620(14) 0.3546(6) 0.4628(5) 0.204(6) Uani 1 1 d D U . . .
H40A H 1.202146 0.364265 0.461959 0.245 Uiso 1 1 calc R . . . .
H40B H 1.263761 0.335549 0.479353 0.245 Uiso 1 1 calc R . . . .
C41 C 1.3342(15) 0.3787(6) 0.4770(6) 0.229(6) Uani 1 1 d D U . . .
H41A H 1.334007 0.397276 0.459936 0.274 Uiso 1 1 calc R . . . .
H41B H 1.393816 0.368709 0.478871 0.274 Uiso 1 1 calc R . . . .
C42 C 1.3085(15) 0.3888(7) 0.5168(6) 0.248(7) Uani 1 1 d D U . . .
H42A H 1.259077 0.404364 0.514850 0.298 Uiso 1 1 calc R . . . .
H42B H 1.291487 0.370124 0.531565 0.298 Uiso 1 1 calc R . . . .
C43 C 1.3951(16) 0.4039(8) 0.5344(6) 0.266(8) Uani 1 1 d D U . . .
H43A H 1.399898 0.426557 0.527197 0.320 Uiso 1 1 calc R . . . .
H43B H 1.448070 0.392146 0.527525 0.320 Uiso 1 1 calc R . . . .
C44 C 1.3815(19) 0.4000(9) 0.5774(6) 0.289(11) Uani 1 1 d D U . . .
H44A H 1.370778 0.377539 0.582873 0.433 Uiso 1 1 calc R . . . .
H44B H 1.330409 0.412747 0.583389 0.433 Uiso 1 1 calc R . . . .
H44C H 1.434948 0.407292 0.592702 0.433 Uiso 1 1 calc R . . . .
C45 C 0.7942(8) 0.3281(3) 0.3966(4) 0.091(4) Uani 1 1 d . . . . .
H45A H 0.832760 0.338232 0.417200 0.110 Uiso 1 1 calc R . . . .
H45B H 0.816849 0.306261 0.392925 0.110 Uiso 1 1 calc R . . . .
C46 C 0.6983(9) 0.3262(4) 0.4077(4) 0.106(4) Uani 1 1 d . . . . .
H46A H 0.676629 0.348257 0.410763 0.128 Uiso 1 1 calc R . . . .
H46B H 0.660696 0.316504 0.386498 0.128 Uiso 1 1 calc R . . . .
C47 C 0.6842(11) 0.3079(4) 0.4431(5) 0.138(6) Uani 1 1 d . . . . .
H47A H 0.717670 0.318705 0.464673 0.166 Uiso 1 1 calc R . . . .
H47B H 0.710200 0.286416 0.440957 0.166 Uiso 1 1 calc R . . . .
C48 C 0.5872(12) 0.3041(4) 0.4520(5) 0.137(6) Uani 1 1 d . . . . .
H48A H 0.561109 0.325696 0.452918 0.165 Uiso 1 1 calc R . . . .
H48B H 0.554752 0.292833 0.430517 0.165 Uiso 1 1 calc R . . . .
C49 C 0.5685(14) 0.2868(6) 0.4878(6) 0.187(8) Uani 1 1 d . U . . .
H49A H 0.597093 0.298909 0.509584 0.224 Uiso 1 1 calc R . . . .
H49B H 0.597616 0.265707 0.487861 0.224 Uiso 1 1 calc R . . . .
C50 C 0.4686(15) 0.2817(6) 0.4944(6) 0.202(8) Uani 1 1 d D U . . .
H50A H 0.439714 0.302549 0.488891 0.243 Uiso 1 1 calc R . . . .
H50B H 0.444913 0.267243 0.473858 0.243 Uiso 1 1 calc R . . . .
C51 C 0.432(2) 0.2701(7) 0.5279(8) 0.246(10) Uani 1 1 d D U . . .
H51A H 0.472405 0.254999 0.542092 0.295 Uiso 1 1 calc R . . . .
H51B H 0.373399 0.259585 0.521558 0.295 Uiso 1 1 calc R . . . .
C52 C 0.421(3) 0.3023(9) 0.5513(8) 0.320(16) Uani 1 1 d D U . . .
H52A H 0.370403 0.314549 0.539545 0.481 Uiso 1 1 calc R . . . .
H52B H 0.475183 0.314969 0.551374 0.481 Uiso 1 1 calc R . . . .
H52C H 0.410106 0.296993 0.577298 0.481 Uiso 1 1 calc R . . . .
C53 C 0.8776(8) 0.4110(3) 0.4260(4) 0.088(4) Uani 1 1 d . . . . .
H53A H 0.933968 0.400085 0.421884 0.106 Uiso 1 1 calc R . . . .
H53B H 0.831235 0.394370 0.426309 0.106 Uiso 1 1 calc R . . . .
C54 C 0.8890(9) 0.4264(3) 0.4654(4) 0.103(4) Uani 1 1 d . . . . .
H54A H 0.830905 0.435162 0.471030 0.123 Uiso 1 1 calc R . . . .
H54B H 0.930742 0.444527 0.464630 0.123 Uiso 1 1 calc R . . . .
C55 C 0.9240(12) 0.4039(4) 0.4985(5) 0.127(5) Uani 1 1 d . . . . .
H55A H 0.890942 0.383558 0.495063 0.152 Uiso 1 1 calc R . . . .
H55B H 0.986995 0.399101 0.495358 0.152 Uiso 1 1 calc R . . . .
C56 C 0.9192(15) 0.4142(6) 0.5387(5) 0.166(8) Uani 1 1 d . . . . .
H56A H 0.951233 0.398558 0.555767 0.199 Uiso 1 1 calc R . . . .
H56B H 0.856287 0.414448 0.544342 0.199 Uiso 1 1 calc R . . . .
C57 C 0.9597(18) 0.4475(5) 0.5468(6) 0.172(8) Uani 1 1 d . U . . .
H57A H 0.932031 0.462931 0.528209 0.206 Uiso 1 1 calc R . . . .
H57B H 0.946782 0.454573 0.572243 0.206 Uiso 1 1 calc R . . . .
C58 C 1.0598(18) 0.4471(4) 0.5446(6) 0.174(7) Uani 1 1 d . U . . .
H58A H 1.072401 0.442872 0.518281 0.208 Uiso 1 1 calc R . . . .
H58B H 1.086394 0.429610 0.560580 0.208 Uiso 1 1 calc R . . . .
C59 C 1.105(2) 0.4807(5) 0.5585(6) 0.193(8) Uani 1 1 d . U . . .
H59A H 1.080462 0.497650 0.541325 0.231 Uiso 1 1 calc R . . . .
H59B H 1.087086 0.485515 0.583918 0.231 Uiso 1 1 calc R . . . .
C60 C 1.2089(18) 0.4827(7) 0.5606(7) 0.208(11) Uani 1 1 d . U . . .
H60A H 1.228422 0.477861 0.535715 0.313 Uiso 1 1 calc R . . . .
H60B H 1.234911 0.467198 0.579013 0.313 Uiso 1 1 calc R . . . .
H60C H 1.228248 0.504165 0.568212 0.313 Uiso 1 1 calc R . . . .
C61 C 1.1905(7) 0.4582(3) 0.4275(4) 0.090(4) Uani 1 1 d . . . . .
H61A H 1.196177 0.435427 0.421132 0.108 Uiso 1 1 calc R . . . .
H61B H 1.148655 0.460016 0.447162 0.108 Uiso 1 1 calc R . . . .
C62 C 1.2831(8) 0.4715(3) 0.4431(4) 0.089(3) Uani 1 1 d . . . . .
H62A H 1.304490 0.458725 0.465560 0.106 Uiso 1 1 calc R . . . .
H62B H 1.325085 0.467910 0.423815 0.106 Uiso 1 1 calc R . . . .
C63 C 1.2872(8) 0.5061(3) 0.4540(4) 0.091(4) Uani 1 1 d . . . . .
H63A H 1.240751 0.510241 0.471279 0.109 Uiso 1 1 calc R . . . .
H63B H 1.272370 0.519020 0.431038 0.109 Uiso 1 1 calc R . . . .
C64 C 1.3771(9) 0.5178(4) 0.4733(4) 0.104(4) Uani 1 1 d . . . . .
H64A H 1.422424 0.515579 0.455112 0.124 Uiso 1 1 calc R . . . .
H64B H 1.394681 0.503589 0.494870 0.124 Uiso 1 1 calc R . . . .
C65 C 1.3794(11) 0.5525(4) 0.4878(5) 0.126(5) Uani 1 1 d . . . . .
H65A H 1.438755 0.556859 0.500978 0.151 Uiso 1 1 calc R . . . .
H65B H 1.335007 0.554893 0.506342 0.151 Uiso 1 1 calc R . . . .
C66 C 1.3594(13) 0.5779(4) 0.4553(5) 0.142(6) Uani 1 1 d . . . . .
H66A H 1.406372 0.576776 0.437736 0.171 Uiso 1 1 calc R . . . .
H66B H 1.301944 0.572747 0.440851 0.171 Uiso 1 1 calc R . . . .
C67 C 1.3554(16) 0.6120(5) 0.4712(6) 0.171(8) Uani 1 1 d . . . . .
H67A H 1.314539 0.612071 0.491315 0.205 Uiso 1 1 calc R . . . .
H67B H 1.415230 0.617809 0.482839 0.205 Uiso 1 1 calc R . . . .
C68 C 1.325(2) 0.6375(5) 0.4420(8) 0.262(17) Uani 1 1 d . . . . .
H68A H 1.266574 0.631560 0.429438 0.392 Uiso 1 1 calc R . . . .
H68B H 1.367920 0.639198 0.423274 0.392 Uiso 1 1 calc R . . . .
H68C H 1.319892 0.658035 0.454726 0.392 Uiso 1 1 calc R . . . .
C69 C 0.7672(6) 0.4981(2) 0.2241(4) 0.077(3) Uani 1 1 d . U . . .
H69A H 0.752473 0.515550 0.241130 0.092 Uiso 1 1 calc R . . . .
H69B H 0.751929 0.477811 0.236050 0.092 Uiso 1 1 calc R . . . .
C70 C 0.7071(7) 0.5016(3) 0.1866(4) 0.092(3) Uani 1 1 d . U . . .
H70A H 0.717878 0.522779 0.175705 0.110 Uiso 1 1 calc R . . . .
H70B H 0.724837 0.485323 0.168668 0.110 Uiso 1 1 calc R . . . .
C71 C 0.6077(8) 0.4981(4) 0.1905(5) 0.050(4) Uani 0.5 1 d . U P . .
H71A H 0.596950 0.476032 0.198547 0.060 Uiso 0.5 1 calc R . P . .
H71B H 0.592647 0.512382 0.211062 0.060 Uiso 0.5 1 calc R . P . .
C72 C 0.5475(10) 0.5047(4) 0.1583(5) 0.125(4) Uani 1 1 d . U . . .
H72A H 0.557986 0.526705 0.149808 0.150 Uiso 1 1 calc R . . . .
H72B H 0.486175 0.503742 0.165870 0.150 Uiso 1 1 calc R . . . .
C73 C 0.5546(12) 0.4811(5) 0.1237(6) 0.154(5) Uani 1 1 d . U . . .
H73A H 0.542345 0.459311 0.132351 0.185 Uiso 1 1 calc R . . . .
H73B H 0.616955 0.481439 0.117284 0.185 Uiso 1 1 calc R . . . .
C74 C 0.4901(15) 0.4876(6) 0.0845(7) 0.191(7) Uani 1 1 d D U . . .
H74A H 0.427538 0.487918 0.090600 0.230 Uiso 1 1 calc R . . . .
H74B H 0.503869 0.508938 0.074789 0.230 Uiso 1 1 calc R . . . .
C75 C 0.4982(18) 0.4634(7) 0.0533(7) 0.218(8) Uani 1 1 d D U . . .
H75A H 0.555920 0.466554 0.042739 0.262 Uiso 1 1 calc R . . . .
H75B H 0.497977 0.441759 0.064140 0.262 Uiso 1 1 calc R . . . .
C76 C 0.426(2) 0.4658(9) 0.0224(9) 0.299(14) Uani 1 1 d D U . . .
H76A H 0.374461 0.453766 0.029148 0.449 Uiso 1 1 calc R . . . .
H76B H 0.446678 0.456955 -0.000735 0.449 Uiso 1 1 calc R . . . .
H76C H 0.409819 0.488173 0.018321 0.449 Uiso 1 1 calc R . . . .
C77 C 0.7788(6) 0.3791(2) 0.1857(3) 0.067(3) Uani 1 1 d D U . . .
H77A H 0.763257 0.389451 0.209167 0.080 Uiso 1 1 calc R . . . .
H77B H 0.771915 0.355839 0.189110 0.080 Uiso 1 1 calc R . . . .
C78 C 0.7104(9) 0.3896(3) 0.1536(4) 0.110(4) Uani 1 1 d D U . . .
H78A H 0.650936 0.389544 0.163181 0.133 Uiso 1 1 calc R . . . .
H78B H 0.723746 0.411904 0.146959 0.133 Uiso 1 1 calc R . . . .
C79 C 0.7057(12) 0.3701(5) 0.1185(5) 0.157(6) Uani 1 1 d D U . . .
H79A H 0.694238 0.347574 0.124678 0.189 Uiso 1 1 calc R . . . .
H79B H 0.763306 0.371167 0.107438 0.189 Uiso 1 1 calc R . . . .
C80 C 0.6299(14) 0.3825(5) 0.0890(5) 0.183(6) Uani 1 1 d D U . . .
H80A H 0.643705 0.403678 0.078939 0.220 Uiso 1 1 calc R . . . .
H80B H 0.571633 0.383176 0.099599 0.220 Uiso 1 1 calc R . . . .
C81 C 0.6333(15) 0.3553(6) 0.0582(6) 0.193(7) Uani 1 1 d D U . . .
H81A H 0.694256 0.353585 0.050310 0.232 Uiso 1 1 calc R . . . .
H81B H 0.617133 0.334580 0.068846 0.232 Uiso 1 1 calc R . . . .
C82 C 0.5696(15) 0.3634(7) 0.0249(6) 0.198(7) Uani 1 1 d D U . . .
H82A H 0.576361 0.386149 0.018582 0.238 Uiso 1 1 calc R . . . .
H82B H 0.508158 0.360141 0.031620 0.238 Uiso 1 1 calc R . . . .
C83 C 0.5838(16) 0.3435(6) -0.0092(7) 0.206(8) Uani 1 1 d D U . . .
H83A H 0.558366 0.354987 -0.031968 0.248 Uiso 1 1 calc R . . . .
H83B H 0.648604 0.341494 -0.011011 0.248 Uiso 1 1 calc R . . . .
C84 C 0.5445(16) 0.3105(6) -0.0099(7) 0.215(10) Uani 1 1 d D U . . .
H84A H 0.480610 0.311927 -0.007340 0.323 Uiso 1 1 calc R . . . .
H84B H 0.573274 0.298009 0.011066 0.323 Uiso 1 1 calc R . . . .
H84C H 0.553942 0.300093 -0.033809 0.323 Uiso 1 1 calc R . . . .
O13 O 0.1332(4) 0.26505(15) 0.7342(2) 0.082(2) Uani 1 1 d . . . . .
O14 O 0.0174(4) 0.29720(15) 0.7257(2) 0.081(2) Uani 1 1 d . . . . .
O15 O 0.0249(5) 0.40423(17) 0.7579(4) 0.130(4) Uani 1 1 d . . . . .
O16 O 0.1419(4) 0.42976(15) 0.7835(3) 0.089(2) Uani 1 1 d . . . . .
O17 O 0.7344(4) 0.21448(15) 0.7775(2) 0.0685(18) Uani 1 1 d . . . . .
O18 O 0.7905(4) 0.19786(15) 0.7267(2) 0.0727(19) Uani 1 1 d . . . . .
O19 O 0.6883(7) 0.2303(2) 0.6050(3) 0.118(3) Uani 1 1 d . . . . .
O20 O 0.6304(6) 0.2780(2) 0.5929(2) 0.095(2) Uani 1 1 d . . . . .
O21 O 0.5954(5) 0.47362(18) 0.6268(2) 0.077(2) Uani 1 1 d . . . . .
O22 O 0.6752(4) 0.51214(16) 0.6533(2) 0.0742(19) Uani 1 1 d . . . . .
O23 O 0.7395(5) 0.52456(14) 0.7823(2) 0.076(2) Uani 1 1 d . . . . .
O24 O 0.7148(4) 0.48843(16) 0.8237(3) 0.0706(19) Uani 1 1 d . . . . .
N19 N 0.6037(4) 0.43981(16) 0.8037(2) 0.0524(18) Uani 1 1 d . . . . .
H19 H 0.642178 0.448283 0.820858 0.063 Uiso 1 1 calc R . . . .
N20 N 0.6553(5) 0.4031(2) 0.8666(3) 0.081(3) Uani 1 1 d . . . . .
H20A H 0.689083 0.417450 0.856968 0.098 Uiso 1 1 calc R . . . .
N21 N 0.3448(6) 0.3681(2) 0.8747(3) 0.090(3) Uani 1 1 d . . . . .
H21 H 0.296657 0.360435 0.862126 0.108 Uiso 1 1 calc R . . . .
N22 N 0.2938(4) 0.39779(15) 0.8038(2) 0.062(2) Uani 1 1 d . . . . .
H22 H 0.265482 0.416018 0.804255 0.075 Uiso 1 1 calc R . . . .
N23 N 0.1048(5) 0.40414(18) 0.7709(3) 0.087(3) Uani 1 1 d . . . . .
N24 N 0.0964(5) 0.29176(18) 0.7381(3) 0.071(2) Uani 1 1 d . . . . .
N25 N 0.2824(4) 0.28453(15) 0.7756(3) 0.067(2) Uani 1 1 d . . . . .
H25 H 0.254096 0.267930 0.765474 0.081 Uiso 1 1 calc R . . . .
N26 N 0.3100(5) 0.2820(2) 0.8561(3) 0.085(3) Uani 1 1 d . . . . .
H26 H 0.257255 0.285703 0.844434 0.102 Uiso 1 1 calc R . . . .
N27 N 0.6339(5) 0.27218(19) 0.8487(3) 0.067(2) Uani 1 1 d . . . . .
H27A H 0.676936 0.266021 0.835400 0.080 Uiso 1 1 calc R . . . .
N28 N 0.6057(4) 0.25895(17) 0.7726(2) 0.0548(19) Uani 1 1 d . . . . .
H28 H 0.647271 0.249241 0.787245 0.066 Uiso 1 1 calc R . . . .
N29 N 0.7380(4) 0.21585(16) 0.7425(3) 0.057(2) Uani 1 1 d . . . . .
N30 N 0.6556(6) 0.2562(2) 0.6154(3) 0.079(2) Uani 1 1 d . . . . .
N31 N 0.5548(5) 0.30909(16) 0.6487(2) 0.0578(19) Uani 1 1 d . . . . .
H31 H 0.561646 0.307934 0.624584 0.069 Uiso 1 1 calc R . . . .
N32 N 0.3776(5) 0.30218(17) 0.6703(3) 0.073(2) Uani 1 1 d . . . . .
H32 H 0.411301 0.285918 0.665471 0.088 Uiso 1 1 calc R . . . .
N33 N 0.5387(5) 0.42560(16) 0.6692(2) 0.0568(19) Uani 1 1 d . . . . .
H33A H 0.538141 0.434017 0.646599 0.068 Uiso 1 1 calc R . . . .
N34 N 0.3673(5) 0.41802(16) 0.6967(3) 0.067(2) Uani 1 1 d . . . . .
H34 H 0.399743 0.434798 0.703284 0.080 Uiso 1 1 calc R . . . .
N35 N 0.6318(5) 0.48658(18) 0.6560(3) 0.0582(19) Uani 1 1 d . . . . .
N36 N 0.7064(5) 0.49787(18) 0.7907(3) 0.058(2) Uani 1 1 d . . . . .
C85 C 0.5769(5) 0.44278(19) 0.6986(3) 0.047(2) Uani 1 1 d . . . . .
C86 C 0.6252(5) 0.4734(2) 0.6927(3) 0.052(2) Uani 1 1 d . . . . .
C87 C 0.6655(5) 0.48939(19) 0.7244(3) 0.050(2) Uani 1 1 d . . . . .
H87 H 0.698380 0.508162 0.720459 0.059 Uiso 1 1 calc R . . . .
C88 C 0.6602(5) 0.47935(19) 0.7612(3) 0.046(2) Uani 1 1 d . . . . .
C89 C 0.6104(5) 0.44944(19) 0.7678(3) 0.046(2) Uani 1 1 d . . . . .
C90 C 0.5742(5) 0.43325(19) 0.7359(3) 0.046(2) Uani 1 1 d . . . . .
H90 H 0.544790 0.413768 0.740034 0.055 Uiso 1 1 calc R . . . .
C91 C 0.5396(6) 0.4167(2) 0.8181(3) 0.061(3) Uani 1 1 d . . . . .
C92 C 0.5661(6) 0.4000(2) 0.8512(3) 0.059(2) Uani 1 1 d . . . . .
C93 C 0.5006(6) 0.3837(2) 0.8697(3) 0.072(3) Uani 1 1 d . . . . .
H93 H 0.518707 0.372649 0.892435 0.087 Uiso 1 1 calc R . . . .
C94 C 0.4089(6) 0.3829(2) 0.8561(3) 0.068(3) Uani 1 1 d . . . . .
C95 C 0.3859(5) 0.3976(2) 0.8197(3) 0.058(2) Uani 1 1 d . . . . .
C96 C 0.4489(5) 0.41465(19) 0.8017(3) 0.054(2) Uani 1 1 d . . . . .
H96 H 0.431828 0.425020 0.778444 0.065 Uiso 1 1 calc R . . . .
C97 C 0.2470(6) 0.3725(2) 0.7883(3) 0.065(3) Uani 1 1 d . . . . .
C98 C 0.2867(5) 0.34109(18) 0.7876(3) 0.061(3) Uani 1 1 d . . . . .
H98 H 0.346954 0.338799 0.797397 0.073 Uiso 1 1 calc R . . . .
C99 C 0.2410(5) 0.31371(19) 0.7733(3) 0.061(3) Uani 1 1 d . . . . .
C100 C 0.1515(5) 0.3181(2) 0.7564(3) 0.063(3) Uani 1 1 d . . . . .
C101 C 0.1100(5) 0.3475(2) 0.7561(3) 0.072(3) Uani 1 1 d . . . . .
H101 H 0.050995 0.349429 0.744599 0.086 Uiso 1 1 calc R . . . .
C102 C 0.1533(5) 0.37448(19) 0.7723(3) 0.068(3) Uani 1 1 d . . . . .
C103 C 0.3717(5) 0.2801(2) 0.7943(4) 0.061(3) Uani 1 1 d . . . . .
C104 C 0.4442(5) 0.27467(18) 0.7743(3) 0.052(2) Uani 1 1 d . . . . .
H104 H 0.434817 0.273641 0.747582 0.063 Uiso 1 1 calc R . . . .
C105 C 0.5306(5) 0.27061(19) 0.7913(3) 0.056(2) Uani 1 1 d . . . . .
C106 C 0.5470(5) 0.2738(2) 0.8311(3) 0.058(2) Uani 1 1 d . . . . .
C107 C 0.4722(6) 0.2784(2) 0.8521(3) 0.066(3) Uani 1 1 d . . . . .
H107 H 0.481069 0.280622 0.878670 0.079 Uiso 1 1 calc R . . . .
C108 C 0.3836(6) 0.2796(2) 0.8337(4) 0.070(3) Uani 1 1 d . . . . .
C109 C 0.6207(5) 0.26099(19) 0.7354(3) 0.050(2) Uani 1 1 d . . . . .
C110 C 0.6844(5) 0.23865(18) 0.7191(3) 0.054(2) Uani 1 1 d . . . . .
C111 C 0.6916(5) 0.2385(2) 0.6805(3) 0.058(2) Uani 1 1 d . . . . .
H111 H 0.729003 0.223068 0.670525 0.069 Uiso 1 1 calc R . . . .
C112 C 0.6472(6) 0.2595(2) 0.6561(3) 0.061(2) Uani 1 1 d . . . . .
C113 C 0.5915(5) 0.2853(2) 0.6711(3) 0.060(3) Uani 1 1 d . . . . .
C114 C 0.5824(5) 0.2835(2) 0.7095(3) 0.054(2) Uani 1 1 d . . . . .
H114 H 0.546041 0.299226 0.719472 0.065 Uiso 1 1 calc R . . . .
C115 C 0.5057(6) 0.33602(19) 0.6611(3) 0.059(2) Uani 1 1 d . . . . .
C116 C 0.5450(5) 0.36654(19) 0.6618(3) 0.052(2) Uani 1 1 d . . . . .
H116 H 0.604077 0.368721 0.655244 0.062 Uiso 1 1 calc R . . . .
C117 C 0.4983(5) 0.39405(18) 0.6721(3) 0.054(2) Uani 1 1 d . . . . .
C118 C 0.4099(5) 0.39057(19) 0.6849(3) 0.052(2) Uani 1 1 d . . . . .
C119 C 0.3713(6) 0.35999(19) 0.6834(3) 0.061(3) Uani 1 1 d . . . . .
H119 H 0.312660 0.357642 0.690483 0.074 Uiso 1 1 calc R . . . .
C120 C 0.4167(5) 0.33233(19) 0.6718(3) 0.055(2) Uani 1 1 d . . . . .
C121 C 0.695(3) 0.3825(7) 0.8994(9) 0.379(11) Uani 1 1 d D U . . .
H12B H 0.754765 0.374135 0.894780 0.455 Uiso 1 1 calc R . . . .
H12C H 0.655895 0.364549 0.904694 0.455 Uiso 1 1 calc R . . . .
C122 C 0.701(2) 0.4076(8) 0.9311(9) 0.385(10) Uani 1 1 d D U . . .
H12D H 0.716332 0.397031 0.955679 0.463 Uiso 1 1 calc R . . . .
H12E H 0.642547 0.418030 0.931803 0.463 Uiso 1 1 calc R . . . .
C123 C 0.773(2) 0.4336(7) 0.9248(9) 0.392(10) Uani 1 1 d D U . . .
H12F H 0.755915 0.445408 0.901214 0.471 Uiso 1 1 calc R . . . .
H12G H 0.831181 0.423175 0.922365 0.471 Uiso 1 1 calc R . . . .
C124 C 0.782(3) 0.4573(7) 0.9590(8) 0.400(10) Uani 1 1 d D U . . .
H12H H 0.728333 0.456420 0.972878 0.480 Uiso 1 1 calc R . . F .
H12I H 0.834370 0.451766 0.976678 0.480 Uiso 1 1 calc R . . F .
C125 C 0.793(2) 0.4915(6) 0.9425(10) 0.405(10) Uani 1 1 d D U . G 1
H12J H 0.768994 0.491795 0.915740 0.485 Uiso 1 1 calc R . . G 1
H12K H 0.759134 0.506904 0.956416 0.485 Uiso 1 1 calc R . . G 1
C126 C 0.8924(19) 0.5018(7) 0.9454(10) 0.407(10) Uani 1 1 d D U . . .
H12L H 0.923972 0.489952 0.926712 0.489 Uiso 1 1 calc R . . G .
H12M H 0.921026 0.496792 0.970874 0.489 Uiso 1 1 calc R . . G .
C127 C 0.899(3) 0.5388(8) 0.9378(9) 0.410(11) Uani 1 1 d D U . . .
H12N H 0.839879 0.549000 0.933796 0.492 Uiso 1 1 calc R . . . .
H12O H 0.933782 0.543557 0.916250 0.492 Uiso 1 1 calc R . . . .
C128 C 0.952(3) 0.5489(8) 0.9776(10) 0.418(12) Uani 1 1 d D U . . .
H12P H 0.997585 0.533085 0.984979 0.627 Uiso 1 1 calc R . . . .
H12Q H 0.909696 0.550027 0.996992 0.627 Uiso 1 1 calc R . . . .
H12R H 0.979349 0.569817 0.975109 0.627 Uiso 1 1 calc R . . . .
C129 C 0.3584(13) 0.3651(5) 0.9166(7) 0.232(9) Uani 1 1 d D U . . .
H12S H 0.409936 0.350967 0.923202 0.278 Uiso 1 1 calc R . . . .
H12T H 0.305416 0.354669 0.925519 0.278 Uiso 1 1 calc R . . . .
C130 C 0.3749(14) 0.3981(5) 0.9388(7) 0.258(9) Uani 1 1 d D U . . .
H13A H 0.385574 0.394815 0.966419 0.309 Uiso 1 1 calc R . . . .
H13B H 0.424871 0.410244 0.929793 0.309 Uiso 1 1 calc R . . . .
C131 C 0.2859(16) 0.4139(5) 0.9278(9) 0.297(9) Uani 1 1 d D U . . .
H13C H 0.241384 0.407571 0.945121 0.356 Uiso 1 1 calc R . . . .
H13D H 0.263135 0.408204 0.901671 0.356 Uiso 1 1 calc R . . . .
C132 C 0.3073(16) 0.4503(6) 0.9313(10) 0.331(10) Uani 1 1 d D U . . .
H13E H 0.355953 0.453613 0.951505 0.397 Uiso 1 1 calc R . . . .
H13F H 0.328315 0.457915 0.907314 0.397 Uiso 1 1 calc R . . . .
C133 C 0.226(2) 0.4703(6) 0.9401(7) 0.354(10) Uani 1 1 d D U . . .
H13G H 0.246742 0.488231 0.956593 0.425 Uiso 1 1 calc R . . . .
H13H H 0.187123 0.456778 0.954502 0.425 Uiso 1 1 calc R . . . .
C134 C 0.168(2) 0.4840(6) 0.9048(8) 0.368(11) Uani 1 1 d D U . . .
H13I H 0.207980 0.493795 0.887470 0.442 Uiso 1 1 calc R . . . .
H13J H 0.135590 0.466426 0.891216 0.442 Uiso 1 1 calc R . . . .
C135 C 0.1002(18) 0.5096(8) 0.9161(11) 0.382(11) Uani 1 1 d D U . . .
H13K H 0.093412 0.507783 0.943345 0.459 Uiso 1 1 calc R . . . .
H13L H 0.041579 0.505470 0.902091 0.459 Uiso 1 1 calc R . . . .
C136 C 0.132(2) 0.5443(6) 0.9070(11) 0.376(14) Uani 1 1 d D U . . .
H13M H 0.118397 0.558697 0.927334 0.563 Uiso 1 1 calc R . . . .
H13N H 0.100691 0.551484 0.883158 0.563 Uiso 1 1 calc R . . . .
H13O H 0.196006 0.544185 0.904921 0.563 Uiso 1 1 calc R . . . .
C137 C 0.3169(9) 0.2785(5) 0.8976(4) 0.133(5) Uani 1 1 d D U . . .
H13P H 0.357565 0.294978 0.909265 0.160 Uiso 1 1 calc R . . . .
H13Q H 0.341929 0.257367 0.904742 0.160 Uiso 1 1 calc R . . . .
C138 C 0.2229(10) 0.2821(6) 0.9128(4) 0.158(5) Uani 1 1 d D U . . .
H13R H 0.195693 0.302863 0.905056 0.190 Uiso 1 1 calc R . . . .
H13S H 0.182590 0.264830 0.902991 0.190 Uiso 1 1 calc R . . . .
C139 C 0.2407(11) 0.2801(6) 0.9569(4) 0.182(5) Uani 1 1 d D U . . .
H13T H 0.251909 0.257744 0.964912 0.218 Uiso 1 1 calc R . . . .
H13U H 0.293191 0.293060 0.965858 0.218 Uiso 1 1 calc R . . . .
C140 C 0.1574(12) 0.2929(5) 0.9732(5) 0.202(6) Uani 1 1 d D U . . .
H14A H 0.103054 0.286051 0.957549 0.242 Uiso 1 1 calc R . . . .
H14B H 0.154203 0.285119 0.999277 0.242 Uiso 1 1 calc R . . . .
C141 C 0.167(2) 0.3290(6) 0.9726(8) 0.217(7) Uani 0.5 1 d D U P . .
H14C H 0.108020 0.339534 0.969090 0.260 Uiso 0.5 1 calc R . P . .
H14D H 0.202758 0.335919 0.952135 0.260 Uiso 0.5 1 calc R . P . .
C142 C 0.2160(16) 0.3369(5) 1.0126(6) 0.230(7) Uani 1 1 d D U . . .
H14E H 0.280045 0.331614 1.014227 0.276 Uiso 1 1 calc R . . . .
H14F H 0.187959 0.326209 1.033267 0.276 Uiso 1 1 calc R . . . .
C143 C 0.1991(16) 0.3742(6) 1.0121(7) 0.241(7) Uani 1 1 d D U . . .
H14G H 0.200142 0.383217 0.986414 0.289 Uiso 1 1 calc R . . . .
H14H H 0.142150 0.379766 1.022120 0.289 Uiso 1 1 calc R . . . .
C144 C 0.2812(17) 0.3854(7) 1.0391(7) 0.255(10) Uani 1 1 d D U . . .
H14I H 0.280257 0.374837 1.063590 0.383 Uiso 1 1 calc R . . . .
H14J H 0.278521 0.408534 1.042557 0.383 Uiso 1 1 calc R . . . .
H14K H 0.336162 0.379853 1.028064 0.383 Uiso 1 1 calc R . . . .
C145 C 0.6549(7) 0.2804(3) 0.8883(3) 0.079(3) Uani 1 1 d . . . . .
H14L H 0.626010 0.264812 0.904114 0.095 Uiso 1 1 calc R . . . .
H14M H 0.630064 0.301676 0.893056 0.095 Uiso 1 1 calc R . . . .
C146 C 0.7546(8) 0.2807(4) 0.9002(3) 0.098(4) Uani 1 1 d . . . . .
H14N H 0.783997 0.294919 0.882987 0.118 Uiso 1 1 calc R . . . .
H14O H 0.778426 0.258962 0.897365 0.118 Uiso 1 1 calc R . . . .
C147 C 0.7783(9) 0.2920(4) 0.9415(4) 0.114(5) Uani 1 1 d . . . . .
H14P H 0.756396 0.314119 0.943762 0.137 Uiso 1 1 calc R . . . .
H14Q H 0.745558 0.278532 0.958339 0.137 Uiso 1 1 calc R . . . .
C148 C 0.8726(12) 0.2914(6) 0.9554(5) 0.166(8) Uani 1 1 d . . . . .
H14R H 0.905321 0.304995 0.938641 0.199 Uiso 1 1 calc R . . . .
H14S H 0.894583 0.269350 0.953050 0.199 Uiso 1 1 calc R . . . .
C149 C 0.8959(12) 0.3025(7) 0.9963(5) 0.164(9) Uani 1 1 d . . . . .
H14T H 0.956896 0.295507 1.005156 0.197 Uiso 1 1 calc R . . . .
H14U H 0.854325 0.292696 1.012823 0.197 Uiso 1 1 calc R . . . .
C150 C 0.8896(17) 0.3404(6) 0.9988(7) 0.184(9) Uani 1 1 d . . . . .
H15A H 0.930518 0.350388 0.982136 0.221 Uiso 1 1 calc R . . . .
H15B H 0.828326 0.347537 0.990748 0.221 Uiso 1 1 calc R . . . .
C151 C 0.9152(16) 0.3497(6) 1.0396(7) 0.182(8) Uani 1 1 d . . . . .
H15C H 0.976355 0.341951 1.046705 0.218 Uiso 1 1 calc R . . . .
H15D H 0.875378 0.338251 1.055503 0.218 Uiso 1 1 calc R . . . .
C152 C 0.9120(18) 0.3867(7) 1.0498(9) 0.259(16) Uani 1 1 d . . . . .
H15E H 0.905825 0.399322 1.026559 0.388 Uiso 1 1 calc R . . . .
H15F H 0.967101 0.392756 1.064889 0.388 Uiso 1 1 calc R . . . .
H15G H 0.861245 0.390851 1.064326 0.388 Uiso 1 1 calc R . . . .
C153 C 0.2855(6) 0.2956(3) 0.6760(4) 0.108(4) Uani 1 1 d D U . . .
H15H H 0.271269 0.306729 0.699200 0.129 Uiso 1 1 calc R . . . .
H15I H 0.279202 0.272499 0.680333 0.129 Uiso 1 1 calc R . . . .
C154 C 0.2167(10) 0.3055(4) 0.6438(5) 0.149(4) Uani 1 1 d D U . . .
H15J H 0.157537 0.307952 0.653197 0.179 Uiso 1 1 calc R . . . .
H15K H 0.233765 0.326025 0.632885 0.179 Uiso 1 1 calc R . . . .
C155 C 0.2142(12) 0.2795(5) 0.6143(5) 0.190(5) Uani 1 1 d D U . . .
H15L H 0.215418 0.258205 0.626232 0.229 Uiso 1 1 calc R . . . .
H15M H 0.265567 0.281342 0.599072 0.229 Uiso 1 1 calc R . . . .
C156 C 0.1262(14) 0.2846(6) 0.5894(6) 0.236(6) Uani 1 1 d D U . . .
H15N H 0.105593 0.264092 0.577902 0.283 Uiso 1 1 calc R . . . .
H15O H 0.080059 0.292483 0.605014 0.283 Uiso 1 1 calc R . . . .
C157 C 0.1396(15) 0.3079(7) 0.5594(7) 0.274(7) Uani 1 1 d D U . . .
H15P H 0.178769 0.299178 0.541089 0.329 Uiso 1 1 calc R . . . .
H15Q H 0.165651 0.327946 0.570070 0.329 Uiso 1 1 calc R . . . .
C158 C 0.0396(18) 0.3136(8) 0.5398(7) 0.302(8) Uani 1 1 d D U . . .
H15R H -0.005808 0.304730 0.555135 0.362 Uiso 1 1 calc R . . . .
H15S H 0.027266 0.336401 0.534655 0.362 Uiso 1 1 calc R . . . .
C159 C 0.046(2) 0.2943(9) 0.5028(9) 0.312(9) Uani 1 1 d D U . . .
H15T H 0.045829 0.271017 0.507223 0.375 Uiso 1 1 calc R . . . .
H15U H 0.098729 0.300277 0.489866 0.375 Uiso 1 1 calc R . . . .
C160 C -0.044(2) 0.3063(10) 0.4804(8) 0.334(12) Uani 1 1 d D U . . .
H16A H -0.089813 0.308851 0.498090 0.502 Uiso 1 1 calc R . . . .
H16B H -0.064533 0.290597 0.461139 0.502 Uiso 1 1 calc R . . . .
H16C H -0.034152 0.326756 0.468376 0.502 Uiso 1 1 calc R . . . .
C161 C 0.2717(6) 0.4199(2) 0.6986(3) 0.070(3) Uani 1 1 d . . . . .
H16D H 0.258698 0.436868 0.716513 0.085 Uiso 1 1 calc R . . . .
H16E H 0.250489 0.399463 0.708409 0.085 Uiso 1 1 calc R . . . .
C162 C 0.2192(7) 0.4269(3) 0.6594(4) 0.090(4) Uani 1 1 d . . . . .
H16F H 0.234325 0.448682 0.651497 0.108 Uiso 1 1 calc R . . . .
H16G H 0.239923 0.411897 0.640624 0.108 Uiso 1 1 calc R . . . .
C163 C 0.1195(8) 0.4243(3) 0.6583(4) 0.104(4) Uani 1 1 d . . . . .
H16H H 0.092387 0.438095 0.637847 0.124 Uiso 1 1 calc R . . . .
H16I H 0.100799 0.432557 0.682415 0.124 Uiso 1 1 calc R . . . .
C164 C 0.0828(9) 0.3902(3) 0.6522(5) 0.121(5) Uani 1 1 d . . . . .
H16J H 0.106189 0.382083 0.628983 0.145 Uiso 1 1 calc R . . . .
H16K H 0.110353 0.377141 0.673291 0.145 Uiso 1 1 calc R . . . .
C165 C -0.0135(10) 0.3828(4) 0.6488(5) 0.136(6) Uani 1 1 d . . . . .
H16L H -0.036842 0.389937 0.672502 0.164 Uiso 1 1 calc R . . . .
H16M H -0.041889 0.396370 0.628373 0.164 Uiso 1 1 calc R . . . .
C166 C -0.0448(11) 0.3508(4) 0.6417(7) 0.158(8) Uani 1 1 d . . . . .
H16N H -0.019178 0.343111 0.618792 0.189 Uiso 1 1 calc R . . . .
H16O H -0.019809 0.337356 0.662955 0.189 Uiso 1 1 calc R . . . .
C167 C -0.1351(15) 0.3455(5) 0.6369(8) 0.193(10) Uani 1 1 d . . . . .
H16P H -0.160061 0.358832 0.615609 0.231 Uiso 1 1 calc R . . . .
H16Q H -0.160752 0.353200 0.659808 0.231 Uiso 1 1 calc R . . . .
C168 C -0.1666(13) 0.3124(5) 0.6297(9) 0.232(14) Uani 1 1 d . . . . .
H16R H -0.140605 0.303896 0.607600 0.348 Uiso 1 1 calc R . . . .
H16S H -0.231509 0.312287 0.625086 0.348 Uiso 1 1 calc R . . . .
H16T H -0.148418 0.299107 0.651732 0.348 Uiso 1 1 calc R . . . .

loop_
_atom_site_aniso_label
_atom_site_aniso_U_11
_atom_site_aniso_U_22
_atom_site_aniso_U_33
_atom_site_aniso_U_23
_atom_site_aniso_U_13
_atom_site_aniso_U_12
S1 0.079(2) 0.073(2) 0.185(4) -0.009(2) 0.021(2) -0.0207(16)
O25 0.172(10) 0.095(7) 0.151(9) -0.001(6) 0.001(7) -0.082(7)
C169 0.088(9) 0.079(9) 0.224(18) -0.041(10) 0.023(10) -0.040(7)
C170 0.124(12) 0.064(8) 0.204(17) 0.005(9) 0.022(11) -0.021(8)
S2 0.0671(17) 0.0726(19) 0.182(4) -0.019(2) 0.034(2) -0.0023(15)
O26 0.085(5) 0.091(6) 0.151(8) 0.002(5) 0.027(5) 0.031(5)
C171 0.138(14) 0.072(9) 0.210(19) 0.000(10) 0.017(12) 0.007(9)
C172 0.094(10) 0.121(12) 0.223(19) -0.003(12) 0.063(11) 0.019(9)
S3 0.079(2) 0.151(4) 0.159(4) 0.003(3) 0.037(2) -0.015(2)
O27 0.065(6) 0.183(12) 0.230(13) 0.011(10) 0.045(7) 0.000(6)
C173 0.103(11) 0.123(14) 0.26(2) -0.002(14) 0.049(13) -0.018(10)
C174 0.141(14) 0.102(12) 0.21(2) 0.011(12) 0.044(13) 0.003(11)
S4 0.0760(18) 0.082(2) 0.147(3) -0.025(2) 0.0195(18) -0.0216(16)
O28 0.076(5) 0.059(4) 0.175(8) -0.029(5) 0.011(5) 0.001(4)
C175 0.46(5) 0.141(17) 0.156(19) -0.066(15) 0.12(2) -0.12(2)
C176 0.22(2) 0.096(13) 0.50(5) 0.14(2) -0.17(3) -0.078(15)
S5 0.0819(18) 0.0743(18) 0.108(2) 0.0114(16) 0.0177(16) 0.0162(15)
O29 0.086(5) 0.063(4) 0.112(6) 0.010(4) 0.011(4) 0.001(4)
C177 0.139(14) 0.141(15) 0.21(2) -0.099(14) -0.046(13) 0.046(12)
C178 0.45(4) 0.070(10) 0.20(2) 0.042(12) 0.15(2) 0.076(17)
S6 0.055(4) 0.050(3) 0.095(4) -0.013(3) 0.001(3) -0.026(3)
S7 0.073(6) 0.126(11) 0.44(3) 0.119(15) 0.024(12) 0.011(7)
O30 0.076(5) 0.102(7) 0.183(11) 0.037(7) -0.002(6) -0.009(5)
C179 0.061(7) 0.082(8) 0.155(13) -0.006(8) -0.008(7) -0.002(6)
C180 0.078(8) 0.076(8) 0.25(2) 0.028(10) 0.049(10) -0.007(7)
S8 0.082(5) 0.208(12) 0.196(11) 0.050(9) 0.029(6) 0.034(6)
S9 0.102(5) 0.112(6) 0.135(7) 0.034(5) 0.033(5) 0.001(4)
O31 0.057(5) 0.232(15) 0.246(14) -0.042(11) 0.042(7) -0.042(7)
C181 0.192(19) 0.167(18) 0.167(18) -0.021(14) 0.030(14) 0.093(16)
C182 0.079(10) 0.145(17) 0.36(3) -0.022(19) 0.030(14) -0.033(11)
S10 0.053(3) 0.066(4) 0.215(9) -0.042(6) -0.018(4) -0.007(3)
S11 0.063(3) 0.049(3) 0.148(7) 0.009(4) 0.012(4) -0.011(3)
O32 0.069(5) 0.166(11) 0.133(8) 0.050(7) 0.009(5) 0.013(6)
C183 0.065(7) 0.051(6) 0.263(19) -0.019(9) -0.002(9) 0.007(6)
C185 0.32(3) 0.145(18) 0.38(4) 0.13(2) 0.24(3) 0.14(2)
S12 0.284(12) 0.131(7) 0.252(10) 0.044(7) 0.096(10) 0.057(8)
S13 0.254(13) 0.144(9) 0.247(11) 0.033(8) 0.128(11) 0.068(9)
O33 0.276(19) 0.148(14) 0.223(18) 0.047(15) 0.072(17) 0.044(15)
O34 0.20(4) 0.38(6) 0.27(5) -0.04(5) 0.01(3) 0.17(4)
C186 0.268(13) 0.141(9) 0.251(11) 0.035(8) 0.118(10) 0.063(9)
C187 0.286(14) 0.140(10) 0.253(13) 0.033(10) 0.084(12) 0.076(11)
O1 0.094(5) 0.094(6) 0.083(6) -0.005(5) 0.019(4) 0.027(5)
O2 0.131(7) 0.099(6) 0.106(7) -0.030(5) 0.010(5) 0.050(6)
O3 0.045(3) 0.040(3) 0.144(7) -0.001(4) 0.015(4) 0.013(3)
O4 0.043(3) 0.046(4) 0.133(7) 0.005(4) 0.008(4) 0.016(3)
O5 0.039(3) 0.055(4) 0.151(7) -0.033(4) 0.007(4) -0.006(3)
O6 0.040(4) 0.081(5) 0.157(8) -0.035(5) -0.013(4) 0.001(3)
O7 0.035(4) 0.073(5) 0.211(10) -0.026(5) 0.000(4) 0.021(3)
O8 0.052(4) 0.045(4) 0.171(8) -0.016(4) 0.006(4) 0.006(3)
O9 0.070(4) 0.060(4) 0.078(5) -0.012(4) -0.025(4) -0.007(3)
O10 0.052(3) 0.041(3) 0.135(6) -0.008(4) 0.005(4) -0.019(3)
O11 0.064(4) 0.045(3) 0.117(6) 0.008(4) 0.028(4) -0.012(3)
O12 0.084(5) 0.073(5) 0.079(5) 0.007(4) 0.010(4) -0.014(4)
N1 0.056(4) 0.042(4) 0.075(5) 0.000(4) 0.014(4) 0.009(3)
N2 0.079(6) 0.087(7) 0.101(9) -0.017(6) 0.010(5) 0.029(5)
N3 0.038(4) 0.033(4) 0.105(7) 0.003(4) 0.001(4) 0.004(3)
N4 0.035(3) 0.044(4) 0.083(6) 0.008(4) -0.002(3) 0.010(3)
N5 0.055(5) 0.073(5) 0.094(7) 0.017(5) 0.003(4) -0.001(4)
N6 0.060(5) 0.064(5) 0.108(7) -0.002(5) 0.032(5) 0.013(4)
N7 0.041(4) 0.043(4) 0.092(6) -0.012(4) 0.008(4) -0.008(3)
N8 0.037(4) 0.055(5) 0.130(8) -0.020(5) 0.006(4) -0.001(4)
N9 0.036(4) 0.042(4) 0.158(9) -0.006(5) 0.016(5) 0.012(3)
N10 0.043(4) 0.034(4) 0.110(7) -0.011(4) 0.005(4) 0.000(3)
N11 0.062(5) 0.081(6) 0.081(6) 0.010(5) 0.013(4) -0.022(4)
N12 0.053(4) 0.079(6) 0.075(6) 0.013(5) -0.007(4) -0.015(4)
N13 0.041(4) 0.048(4) 0.073(6) -0.004(4) -0.006(3) -0.006(3)
N14 0.028(3) 0.050(4) 0.094(7) -0.019(4) -0.010(4) 0.005(3)
N15 0.051(4) 0.039(4) 0.090(7) 0.014(4) 0.015(4) 0.001(3)
N16 0.048(4) 0.041(4) 0.074(5) 0.011(4) 0.004(4) -0.003(3)
N17 0.038(4) 0.031(3) 0.109(6) -0.007(4) 0.012(4) -0.002(3)
N18 0.050(4) 0.030(4) 0.105(6) -0.007(4) 0.013(4) 0.003(3)
C1 0.039(4) 0.034(4) 0.096(8) -0.003(5) 0.008(4) 0.009(3)
C2 0.061(6) 0.052(5) 0.076(8) -0.014(5) 0.008(5) 0.006(4)
C3 0.042(5) 0.046(5) 0.099(9) -0.013(5) -0.002(5) 0.011(4)
C4 0.029(4) 0.026(4) 0.106(9) 0.000(4) -0.006(4) 0.005(3)
C5 0.038(4) 0.041(4) 0.068(7) 0.000(4) -0.003(4) -0.001(4)
C6 0.042(4) 0.029(4) 0.074(7) -0.007(4) 0.004(4) 0.007(3)
C7 0.038(4) 0.029(4) 0.081(7) -0.001(4) -0.001(4) 0.005(3)
C8 0.044(5) 0.047(5) 0.080(8) -0.002(5) -0.013(5) 0.003(4)
C9 0.060(6) 0.051(5) 0.091(8) -0.001(5) 0.006(5) -0.001(4)
C10 0.055(5) 0.042(5) 0.082(8) -0.001(5) 0.015(5) 0.006(4)
C11 0.034(4) 0.026(4) 0.098(8) -0.004(4) 0.010(4) -0.004(3)
C12 0.044(5) 0.029(4) 0.087(7) -0.004(4) 0.009(4) -0.003(3)
C13 0.033(4) 0.039(4) 0.075(6) 0.000(4) 0.012(4) 0.008(3)
C14 0.031(4) 0.039(4) 0.092(7) -0.015(4) 0.007(4) -0.002(3)
C15 0.035(4) 0.039(5) 0.115(8) 0.007(5) 0.013(5) 0.011(4)
C16 0.031(4) 0.036(4) 0.100(7) 0.002(4) 0.009(4) 0.001(3)
C17 0.038(4) 0.028(4) 0.098(7) 0.001(4) 0.016(4) 0.005(3)
C18 0.037(4) 0.042(4) 0.069(6) -0.002(4) 0.008(4) 0.000(3)
C19 0.040(4) 0.045(5) 0.088(7) -0.013(5) 0.011(4) -0.008(4)
C20 0.049(5) 0.036(4) 0.087(7) -0.011(4) 0.011(4) -0.006(4)
C21 0.043(4) 0.038(4) 0.072(6) -0.005(4) -0.002(4) -0.002(4)
C22 0.048(5) 0.065(6) 0.080(7) -0.011(5) 0.003(5) -0.003(5)
C23 0.062(6) 0.052(5) 0.077(7) 0.004(5) 0.003(5) -0.002(5)
C24 0.051(5) 0.039(5) 0.089(8) -0.006(5) 0.019(5) -0.009(4)
C25 0.030(4) 0.040(4) 0.070(7) 0.004(4) -0.002(4) 0.007(3)
C26 0.030(4) 0.036(4) 0.087(8) -0.011(5) -0.003(4) 0.003(3)
C27 0.026(4) 0.049(5) 0.084(7) -0.001(5) 0.000(4) 0.013(4)
C28 0.028(4) 0.033(4) 0.092(7) 0.002(4) 0.007(4) 0.000(3)
C29 0.033(4) 0.032(4) 0.077(7) 0.001(4) -0.002(4) 0.009(3)
C30 0.034(4) 0.035(4) 0.072(7) 0.005(4) 0.000(4) -0.001(3)
C31 0.042(4) 0.033(4) 0.070(6) 0.000(4) 0.006(4) -0.005(3)
C32 0.046(4) 0.037(4) 0.065(6) -0.003(4) -0.005(4) -0.002(4)
C33 0.043(4) 0.034(4) 0.082(7) 0.003(4) 0.001(4) -0.004(4)
C34 0.042(4) 0.033(4) 0.082(7) -0.003(4) 0.001(4) 0.001(4)
C35 0.045(4) 0.038(4) 0.064(6) -0.002(4) 0.005(4) 0.012(4)
C36 0.038(4) 0.048(5) 0.073(6) -0.003(4) 0.004(4) 0.001(4)
C37 0.077(7) 0.238(15) 0.128(10) 0.029(11) -0.010(7) 0.011(9)
C38 0.118(8) 0.251(14) 0.154(10) 0.018(10) 0.003(8) 0.004(9)
C39 0.145(10) 0.265(14) 0.171(10) 0.009(11) 0.006(9) 0.000(10)
C40 0.156(10) 0.282(15) 0.174(11) 0.008(11) 0.007(10) 0.011(10)
C41 0.187(12) 0.303(16) 0.194(12) 0.007(12) 0.010(11) 0.028(12)
C42 0.208(13) 0.326(17) 0.210(13) 0.001(14) 0.010(12) 0.037(13)
C43 0.227(15) 0.351(18) 0.219(14) 0.002(15) 0.012(14) 0.046(15)
C44 0.24(2) 0.41(2) 0.206(19) 0.04(2) 0.002(18) 0.07(2)
C45 0.095(8) 0.072(7) 0.113(10) 0.004(7) 0.038(7) 0.012(6)
C46 0.098(9) 0.120(11) 0.109(10) 0.030(9) 0.049(8) 0.000(8)
C47 0.140(14) 0.102(11) 0.183(17) 0.015(11) 0.073(12) -0.008(10)
C48 0.154(15) 0.127(13) 0.142(14) 0.027(11) 0.075(12) 0.005(11)
C49 0.194(16) 0.206(17) 0.168(15) 0.039(13) 0.054(13) -0.093(14)
C50 0.203(15) 0.240(18) 0.172(15) 0.055(13) 0.062(12) -0.060(15)
C51 0.268(19) 0.28(2) 0.190(19) 0.058(17) 0.001(17) -0.04(2)
C52 0.34(3) 0.37(4) 0.25(3) 0.04(3) -0.01(3) 0.04(3)
C53 0.082(7) 0.076(7) 0.110(10) -0.001(8) 0.031(7) -0.028(6)
C54 0.102(9) 0.091(9) 0.119(12) 0.007(9) 0.029(8) -0.003(7)
C55 0.181(16) 0.095(10) 0.107(13) 0.018(9) 0.027(11) -0.022(10)
C56 0.23(2) 0.17(2) 0.107(15) 0.030(13) 0.039(13) 0.001(17)
C57 0.28(2) 0.131(13) 0.116(12) -0.006(10) 0.077(14) 0.046(16)
C58 0.29(2) 0.097(9) 0.140(12) -0.002(9) 0.063(14) 0.028(14)
C59 0.32(2) 0.100(11) 0.158(15) 0.000(11) 0.052(17) 0.016(16)
C60 0.24(3) 0.20(3) 0.19(2) -0.005(19) 0.05(2) -0.02(2)
C61 0.063(6) 0.107(9) 0.097(9) 0.020(7) -0.011(6) -0.014(6)
C62 0.077(7) 0.104(10) 0.083(9) 0.014(7) 0.001(6) -0.002(7)
C63 0.075(7) 0.111(10) 0.084(9) 0.009(7) -0.005(6) -0.004(7)
C64 0.089(9) 0.121(11) 0.100(10) 0.009(9) 0.000(7) -0.015(8)
C65 0.122(12) 0.143(14) 0.108(12) -0.023(11) -0.012(9) -0.021(11)
C66 0.182(17) 0.121(13) 0.120(14) -0.008(11) -0.011(11) -0.047(12)
C67 0.21(2) 0.131(16) 0.161(18) -0.028(14) -0.041(15) -0.039(15)
C68 0.42(5) 0.095(14) 0.24(3) 0.010(16) -0.12(3) -0.04(2)
C69 0.051(5) 0.042(5) 0.138(9) -0.019(5) 0.016(5) 0.001(4)
C70 0.079(6) 0.056(6) 0.136(9) -0.006(6) -0.012(6) 0.020(5)
C71 0.015(6) 0.032(7) 0.100(11) -0.023(7) -0.015(7) -0.002(5)
C72 0.093(8) 0.095(8) 0.191(12) -0.037(9) 0.035(8) -0.005(7)
C73 0.114(10) 0.135(11) 0.209(14) -0.028(11) -0.004(10) 0.018(9)
C74 0.158(12) 0.177(14) 0.229(17) -0.033(13) -0.032(12) 0.008(12)
C75 0.205(16) 0.222(18) 0.213(19) -0.054(15) -0.061(14) 0.014(16)
C76 0.25(3) 0.34(3) 0.30(3) -0.07(3) -0.03(2) 0.00(3)
C77 0.050(5) 0.038(4) 0.108(8) -0.015(5) -0.007(5) -0.007(4)
C78 0.107(8) 0.087(8) 0.130(10) -0.018(7) -0.032(7) -0.009(7)
C79 0.146(11) 0.163(12) 0.154(12) -0.021(10) -0.034(10) -0.013(10)
C80 0.173(12) 0.215(15) 0.148(13) -0.038(11) -0.059(10) -0.013(12)
C81 0.161(13) 0.239(16) 0.172(14) -0.037(13) -0.026(11) -0.008(13)
C82 0.172(13) 0.249(17) 0.174(15) -0.065(14) 0.015(12) -0.023(14)
C83 0.162(15) 0.26(2) 0.206(17) -0.053(16) 0.049(13) -0.034(15)
C84 0.19(2) 0.24(3) 0.23(2) -0.07(2) 0.058(16) -0.065(19)
O13 0.040(3) 0.038(3) 0.166(7) -0.015(4) 0.001(4) 0.001(3)
O14 0.042(4) 0.043(3) 0.156(7) -0.017(4) -0.005(4) 0.006(3)
O15 0.047(4) 0.040(4) 0.296(13) -0.040(6) -0.013(5) 0.011(3)
O16 0.054(4) 0.034(3) 0.178(8) -0.008(4) 0.006(4) 0.006(3)
O17 0.061(4) 0.053(4) 0.090(6) 0.008(4) 0.000(4) 0.021(3)
O18 0.058(4) 0.053(4) 0.110(6) 0.007(4) 0.020(4) 0.024(3)
O19 0.158(8) 0.099(6) 0.096(6) -0.020(5) 0.013(5) 0.072(6)
O20 0.116(6) 0.083(5) 0.089(6) 0.008(5) 0.018(5) 0.036(5)
O21 0.076(4) 0.077(5) 0.077(5) 0.020(4) -0.002(4) -0.006(4)
O22 0.071(4) 0.057(4) 0.095(5) 0.011(4) 0.011(4) -0.026(3)
O23 0.076(4) 0.039(3) 0.114(6) -0.002(3) 0.012(4) -0.026(3)
O24 0.060(4) 0.049(4) 0.101(6) -0.014(4) 0.000(4) -0.013(3)
N19 0.038(4) 0.044(4) 0.073(6) -0.006(4) -0.005(3) -0.007(3)
N20 0.060(5) 0.090(6) 0.092(7) 0.023(5) -0.006(4) -0.015(5)
N21 0.073(6) 0.093(7) 0.108(8) 0.001(6) 0.028(5) -0.036(5)
N22 0.043(4) 0.025(3) 0.119(7) -0.001(4) 0.015(4) 0.003(3)
N23 0.035(4) 0.036(4) 0.192(10) -0.011(5) 0.012(5) -0.002(3)
N24 0.038(4) 0.042(4) 0.134(8) -0.005(4) 0.015(4) -0.009(3)
N25 0.039(4) 0.021(3) 0.142(8) -0.006(4) 0.010(4) 0.001(3)
N26 0.047(4) 0.064(5) 0.148(9) -0.001(6) 0.027(5) 0.014(4)
N27 0.051(4) 0.059(5) 0.088(7) -0.011(4) -0.001(4) 0.005(4)
N28 0.035(4) 0.054(4) 0.074(6) 0.003(4) -0.006(3) 0.015(3)
N29 0.038(4) 0.033(4) 0.099(7) 0.001(4) 0.000(4) 0.009(3)
N30 0.081(6) 0.069(6) 0.087(8) -0.005(5) 0.009(5) 0.022(5)
N31 0.054(4) 0.043(4) 0.076(6) 0.001(4) -0.003(4) 0.005(3)
N32 0.050(4) 0.034(4) 0.137(8) 0.000(4) 0.015(4) -0.003(3)
N33 0.054(4) 0.035(4) 0.080(6) 0.011(4) -0.003(4) -0.001(3)
N34 0.046(4) 0.031(4) 0.121(7) -0.006(4) -0.005(4) -0.001(3)
N35 0.050(4) 0.049(4) 0.074(6) 0.009(4) -0.005(4) 0.002(4)
N36 0.044(4) 0.044(4) 0.088(7) 0.004(4) 0.009(4) 0.001(3)
C85 0.033(4) 0.039(4) 0.065(7) -0.006(4) -0.011(4) 0.001(3)
C86 0.032(4) 0.054(5) 0.066(7) 0.003(5) -0.013(4) 0.006(4)
C87 0.026(4) 0.032(4) 0.091(8) 0.004(4) 0.005(4) 0.005(3)
C88 0.030(4) 0.039(4) 0.066(6) -0.010(4) -0.004(4) 0.003(3)
C89 0.028(4) 0.046(5) 0.065(6) 0.010(4) 0.007(4) 0.006(3)
C90 0.029(4) 0.036(4) 0.070(7) -0.006(4) -0.011(4) -0.004(3)
C91 0.050(5) 0.039(5) 0.095(8) -0.001(5) 0.016(5) -0.011(4)
C92 0.050(5) 0.060(6) 0.069(7) 0.005(5) 0.005(4) -0.010(4)
C93 0.059(6) 0.064(6) 0.092(8) 0.010(5) -0.003(5) -0.013(5)
C94 0.054(5) 0.056(6) 0.096(8) -0.010(6) 0.018(5) -0.017(5)
C95 0.033(4) 0.041(5) 0.102(8) -0.004(5) 0.007(4) -0.005(4)
C96 0.043(5) 0.031(4) 0.088(7) 0.002(4) 0.006(4) -0.002(3)
C97 0.041(5) 0.041(5) 0.115(8) -0.010(5) 0.021(5) -0.019(4)
C98 0.024(4) 0.030(4) 0.129(9) 0.006(5) 0.009(4) 0.004(3)
C99 0.036(4) 0.031(4) 0.118(8) -0.004(5) 0.015(5) -0.002(3)
C100 0.031(4) 0.038(5) 0.120(9) 0.000(5) 0.014(4) 0.002(4)
C101 0.022(4) 0.044(5) 0.151(10) 0.001(5) 0.010(5) -0.007(4)
C102 0.030(4) 0.030(4) 0.147(10) 0.006(5) 0.024(5) 0.006(3)
C103 0.037(5) 0.032(4) 0.116(9) -0.006(5) 0.015(5) 0.004(3)
C104 0.038(4) 0.033(4) 0.087(7) -0.002(4) 0.009(4) -0.002(3)
C105 0.037(4) 0.037(4) 0.094(8) -0.003(5) 0.003(4) 0.005(4)
C106 0.039(5) 0.045(5) 0.090(8) 0.005(5) 0.006(5) 0.000(4)
C107 0.054(5) 0.053(5) 0.092(8) -0.008(5) 0.020(5) 0.002(4)
C108 0.045(5) 0.033(5) 0.133(11) -0.002(5) 0.016(6) 0.011(4)
C109 0.031(4) 0.039(4) 0.076(7) -0.002(4) -0.014(4) 0.008(3)
C110 0.039(4) 0.031(4) 0.094(8) -0.004(4) 0.006(4) -0.002(3)
C111 0.040(4) 0.043(5) 0.089(8) -0.008(5) 0.003(5) 0.007(4)
C112 0.051(5) 0.052(5) 0.080(8) -0.007(5) -0.001(5) 0.005(4)
C113 0.034(4) 0.047(5) 0.096(9) -0.003(5) -0.010(5) -0.001(4)
C114 0.036(4) 0.048(5) 0.077(7) -0.014(5) -0.008(4) 0.004(4)
C115 0.051(5) 0.033(4) 0.092(7) -0.010(4) -0.006(5) 0.005(4)
C116 0.037(4) 0.038(4) 0.079(7) 0.007(4) -0.002(4) -0.004(3)
C117 0.041(4) 0.030(4) 0.088(7) 0.001(4) -0.014(4) -0.004(3)
C118 0.039(4) 0.033(4) 0.081(7) -0.004(4) -0.014(4) 0.004(3)
C119 0.040(4) 0.030(4) 0.113(8) -0.001(5) -0.002(5) -0.001(3)
C120 0.040(4) 0.036(4) 0.088(7) 0.004(4) -0.004(4) -0.006(4)
C121 0.47(2) 0.32(2) 0.32(2) 0.128(18) -0.123(18) -0.10(2)
C122 0.47(2) 0.32(2) 0.33(2) 0.124(18) -0.122(18) -0.101(19)
C123 0.48(2) 0.33(2) 0.34(2) 0.115(18) -0.121(17) -0.100(19)
C124 0.48(2) 0.34(2) 0.35(2) 0.110(18) -0.119(17) -0.096(19)
C125 0.49(2) 0.34(2) 0.36(2) 0.104(18) -0.116(17) -0.094(19)
C126 0.49(2) 0.34(2) 0.36(2) 0.100(18) -0.115(18) -0.09(2)
C127 0.49(2) 0.35(2) 0.37(2) 0.098(19) -0.114(18) -0.09(2)
C128 0.49(3) 0.36(3) 0.37(2) 0.10(2) -0.11(2) -0.09(2)
C129 0.191(15) 0.29(2) 0.229(16) -0.099(15) 0.124(13) -0.155(15)
C130 0.227(15) 0.32(2) 0.242(14) -0.107(15) 0.125(13) -0.132(16)
C131 0.280(16) 0.35(2) 0.275(14) -0.102(16) 0.117(14) -0.113(17)
C132 0.318(17) 0.39(2) 0.306(15) -0.083(17) 0.116(15) -0.096(18)
C133 0.345(19) 0.41(2) 0.324(16) -0.071(18) 0.114(15) -0.080(18)
C134 0.36(2) 0.43(2) 0.330(18) -0.06(2) 0.116(16) -0.071(19)
C135 0.38(2) 0.44(3) 0.342(19) -0.05(2) 0.114(17) -0.07(2)
C136 0.36(3) 0.44(3) 0.34(2) -0.04(3) 0.12(2) -0.10(3)
C137 0.093(8) 0.200(13) 0.113(9) 0.010(9) 0.045(7) 0.036(8)
C138 0.112(8) 0.231(12) 0.137(9) 0.011(9) 0.044(7) 0.035(8)
C139 0.127(8) 0.263(13) 0.161(9) 0.007(10) 0.047(8) 0.033(9)
C140 0.146(9) 0.287(14) 0.178(10) -0.002(11) 0.045(8) 0.019(11)
C141 0.165(11) 0.300(16) 0.190(12) -0.011(13) 0.042(10) 0.016(13)
C142 0.180(12) 0.317(17) 0.199(12) -0.015(14) 0.044(10) 0.012(14)
C143 0.195(13) 0.332(18) 0.200(13) -0.009(15) 0.043(11) -0.006(15)
C144 0.23(2) 0.35(2) 0.191(18) -0.020(19) 0.033(15) -0.03(2)
C145 0.066(6) 0.093(8) 0.077(8) -0.005(6) 0.003(5) -0.004(6)
C146 0.082(8) 0.135(12) 0.074(9) -0.004(8) -0.015(6) -0.005(8)
C147 0.078(8) 0.155(14) 0.105(11) -0.019(10) -0.012(7) 0.006(9)
C148 0.133(15) 0.25(3) 0.108(14) 0.003(14) -0.012(10) -0.050(15)
C149 0.115(13) 0.26(3) 0.110(15) -0.026(16) -0.002(10) -0.050(16)
C150 0.20(2) 0.20(2) 0.15(2) -0.036(18) -0.032(15) -0.024(19)
C151 0.161(19) 0.17(2) 0.21(3) -0.002(18) 0.005(16) -0.011(16)
C152 0.21(3) 0.17(2) 0.38(4) 0.02(3) -0.10(3) -0.02(2)
C153 0.039(5) 0.058(6) 0.223(13) -0.018(7) -0.007(6) -0.005(4)
C154 0.081(6) 0.103(8) 0.258(13) -0.016(8) -0.014(7) -0.002(6)
C155 0.120(8) 0.161(10) 0.286(14) -0.009(9) -0.001(9) 0.000(9)
C156 0.167(10) 0.216(12) 0.321(16) -0.002(11) 0.002(11) 0.004(11)
C157 0.204(12) 0.262(14) 0.349(17) -0.005(13) -0.006(12) 0.012(13)
C158 0.239(14) 0.292(16) 0.367(19) -0.012(14) -0.013(14) 0.017(14)
C159 0.254(16) 0.304(18) 0.37(2) -0.017(16) -0.024(16) 0.019(16)
C160 0.26(2) 0.32(2) 0.40(3) -0.02(2) -0.03(2) 0.02(2)
C161 0.050(5) 0.036(5) 0.123(9) -0.003(5) -0.006(5) -0.001(4)
C162 0.056(6) 0.065(7) 0.147(12) 0.003(7) -0.009(7) -0.001(5)
C163 0.072(7) 0.071(7) 0.163(13) -0.016(8) -0.014(7) 0.006(6)
C164 0.080(9) 0.077(8) 0.206(17) -0.021(9) 0.014(9) -0.007(7)
C165 0.095(10) 0.153(15) 0.159(15) -0.052(12) -0.002(9) -0.017(10)
C166 0.097(11) 0.101(12) 0.27(2) -0.018(13) -0.017(12) -0.048(10)
C167 0.154(19) 0.129(17) 0.30(3) -0.030(18) 0.034(18) -0.013(15)
C168 0.107(14) 0.099(13) 0.49(5) 0.00(2) 0.052(19) -0.036(11)

loop_
_atom_type_symbol
_atom_type_description
_atom_type_scat_dispersion_real
_atom_type_scat_dispersion_imag
_atom_type_scat_source
C C 0.0181 0.0091 'International Tables Vol C Tables 4.2.6.8 and 6.1.1.4'
H H 0.0000 0.0000 'International Tables Vol C Tables 4.2.6.8 and 6.1.1.4'
N N 0.0311 0.0180 'International Tables Vol C Tables 4.2.6.8 and 6.1.1.4'
O O 0.0492 0.0322 'International Tables Vol C Tables 4.2.6.8 and 6.1.1.4'
S S 0.3331 0.5567 'International Tables Vol C Tables 4.2.6.8 and 6.1.1.4'

loop_
_geom_angle_atom_site_label_1
_geom_angle_atom_site_label_2
_geom_angle_atom_site_label_3
_geom_angle
O25 S1 C169 107.8(7)
O33a S12a C186 132.3(17)
O34b S13b C187 169(2)
O25 S1 C170 105.6(7)
C169 S1 C170 95.9(8)
O33a S12a C187 115.7(16)
H12Ja C125a H12K 107.9
S1 C169 H16U 109.5
S1 C169 H16V 109.5
S1 C169 H16W 109.5
H16U C169 H16V 109.5
H16U C169 H16W 109.5
H16V C169 H16W 109.5
S1 C170 H17G 109.5
S1 C170 H17H 109.5
S1 C170 H17I 109.5
H17G C170 H17H 109.5
H17G C170 H17I 109.5
H17H C170 H17I 109.5
O26 S2 C171 107.3(7)
O26 S2 C172 105.7(7)
C171 S2 C172 92.1(9)
S2 C171 H17J 109.5
S2 C171 H17K 109.5
S2 C171 H17L 109.5
H17J C171 H17K 109.5
H17J C171 H17L 109.5
S6a C179 H17A 109.5
S6a C179 H17B 109.5
H17Aa C179 H17B 109.5
H17Ba C179 H17C 109.5
H17Aa C179 H17C 109.5
S6a C179 H17C 109.5
S7b C179 H17D 109.5
S7b C179 H17E 109.5
H17Db C179 H17E 109.5
H17Db C179 H17F 109.5
H17Eb C179 H17F 109.5
S7b C179 H17F 109.5
S6a C180 H18N 109.5
S6a C180 H18O 109.5
H18Na C180 H18O 109.5
S6a C180 H18P 109.5
H18Oa C180 H18P 109.5
H18Na C180 H18P 109.5
S7b C180 H18Q 109.5
H18Qb C180 H18R 109.5
H17K C171 H17L 109.5
S2 C172 H17M 109.5
S7b C180 H18R 109.5
H18Qb C180 H18S 109.5
S2 C172 H17N 109.5
S7b C180 H18S 109.5
S2 C172 H17O 109.5
H17M C172 H17N 109.5
H17M C172 H17O 109.5
H18Rb C180 H18S 109.5
S8b C181 H18W 109.5
S8b C181 H18X 109.5
H17N C172 H17O 109.5
O27 S3 C173 109.1(9)
O27 S3 C174 103.2(9)
H18Wb C181 H18X 109.5
S8b C181 H18Y 109.5
H18Wb C181 H18Y 109.5
C173 S3 C174 97.9(9)
S3 C173 H17P 109.5
S3 C173 H17Q 109.5
H18Xb C181 H18Y 109.5
S9a C181 H18T 109.5
H18Ta C181 H18U 109.5
S3 C173 H17R 109.5
H17P C173 H17Q 109.5
H17P C173 H17R 109.5
S9a C181 H18U 109.5
H18Ua C181 H18V 109.5
H18Ta C181 H18V 109.5
H17Q C173 H17R 109.5
S9a C181 H18V 109.5
S3 C174 H17S 109.5
S3 C174 H17T 109.5
S8b C182 HF 109.5
S8b C182 HG 109.5
S3 C174 H17U 109.5
H17S C174 H17T 109.5
H17S C174 H17U 109.5
HFb C182 HG 109.5
S8b C182 HH 109.5
HFb C182 HH 109.5
H17T C174 H17U 109.5
O28 S4 C175 105.7(8)
O28 S4 C176 105.4(7)
HGb C182 HH 109.5
S9a C182 H18Z 109.5
S9a C182 HI 109.5
C175 S4 C176 103.1(15)
S4 C175 H17V 109.5
H18Za C182 HI 109.5
S9a C182 HJ 109.5
S4 C175 H17W 109.5
H18Za C182 HJ 109.5
HIa C182 HJ 109.5
S4 C175 H17X 109.5
H17V C175 H17W 109.5
H17V C175 H17X 109.5
H17W C175 H17X 109.5
S4 C176 H17Y 109.5
S4 C176 H 109.5
S4 C176 HA 109.5
H17Y C176 H 109.5
H17Y C176 HA 109.5
H C176 HA 109.5
O29 S5 C177 106.0(7)
O29 S5 C178 104.4(6)
C177 S5 C178 100.2(12)
S5 C177 H17Z 109.5
S5 C177 HB 109.5
S5 C177 HC 109.5
H17Z C177 HB 109.5
H17Z C177 HC 109.5
HB C177 HC 109.5
S5 C178 H2AA 109.5
S5 C178 HD 109.5
S5 C178 HE 109.5
H2AA C178 HD 109.5
H2AA C178 HE 109.5
HD C178 HE 109.5
S10a C183 H0AA 109.5
S10a C183 HK 109.5
H0AAa C183 HK 109.5
HKa C183 HL 109.5
H0AAa C183 HL 109.5
S10a C183 HL 109.5
S11b C183 HM 109.5
S11b C183 HN 109.5
HMb C183 HN 109.5
HNb C183 HO 109.5
HMb C183 HO 109.5
S11b C183 HO 109.5
S10a C185 H1AA 109.5
S10a C185 HP 109.5
H1AAa C185 HP 109.5
HPa C185 HQ 109.5
H1AAa C185 HQ 109.5
S10a C185 HQ 109.5
S11b C185 HR 109.5
S11b C185 HS 109.5
HRb C185 HS 109.5
HSb C185 HT 109.5
HRb C185 HT 109.5
S11b C185 HT 109.5
S12a C186 H18B 109.5
S12a C186 H18C 109.5
H18Ba C186 H18C 109.5
S12a C186 H18D 109.5
H18Ca C186 H18D 109.5
H18Ba C186 H18D 109.5
S13b C186 H18E 109.5
S13b C186 H18F 109.5
H18Eb C186 H18F 109.5
S13b C186 H18G 109.5
H18Fb C186 H18G 109.5
H18Eb C186 H18G 109.5
S12a C187 H18H 109.5
S12a C187 H18I 109.5
H18Ha C187 H18I 109.5
S12a C187 H18J 109.5
H18Ia C187 H18J 109.5
H18Ha C187 H18J 109.5
S13b C187 H18K 109.5
S13b C187 H18L 109.5
H18Kb C187 H18L 109.5
S13b C187 H18M 109.5
H18Kb C187 H18M 109.5
H18Lb C187 H18M 109.5
C1 N1 H1 118.3
N16a C29 C28 119.7(8)
N16a C29 C30 122.4(7)
C125a C124 C123 107.1(17)
C125a C124 H12H 110.3
H12Ha C124 H12I 108.5
C125a C124 H12I 110.3
C125a C126 H12L 109.7
H12La C126 H12M 108.2
C125a C126 H12M 109.7
C125a C126 C127 109.9(19)
O30 S7b C179 121.3(11)
C1 N1 C35 123.4(8)
C35 N1 H1 118.3
O30 S6a C179 106.3(8)
O30 S6a C180 103.5(8)
O30 S7b C180 129.5(11)
C180 S6a C179 98.6(7)
C180 S7b C179 109.0(12)
O31 S8b C181 107.6(13)
O31 S9a C181 100.9(10)
O31 S8b C182 119.8(13)
O31 S9a C182 109.8(10)
C182 S9a C181 101.6(12)
C182 S8b C181 100.9(11)
O32 S11b C183 106.1(8)
O32 S10a C183 111.4(7)
O32 S10a C185 117.7(10)
O32 S11b C185 118.1(14)
C185 S10a C183 100.1(13)
C185 S11b C183 102.9(9)
C186 S13b O34 92.9(19)
C186 S13b C187 98.1(18)
C187 S12a C186 109.6(16)
O1 N2 O2 122.7(11)
O1 N2 C2 120.6(9)
O2 N2 C2 116.7(10)
O3 N3 O4 120.9(8)
O3 N3 C4 121.9(10)
O4 N3 C4 117.1(8)
C5 N4 H4 114.9
C5 N4 C7 130.2(7)
C7 N4 H4 114.9
C8 N5 H5 119.1
C8 N5 C37 121.9(9)
C37 N5 H5 119.1
C10 N6 H6 119.3
C10 N6 C45 121.3(9)
C45 N6 H6 119.3
C11 N7 H7 117.9
C13 N7 H7 117.9
C13 N7 C11 124.2(7)
O5 N8 C14 120.0(7)
O6 N8 O5 120.6(8)
O6 N8 C14 119.4(7)
O7 N9 O8 123.0(8)
O7 N9 C16 120.1(8)
O8 N9 C16 116.9(7)
C17 N10 H10 116.5
C17 N10 C19 126.9(7)
C19 N10 H10 116.5
C24 N11 H11 118.3
C24 N11 C53 123.4(9)
C53 N11 H11 118.3
C22 N12 H12 117.5
C22 N12 C61 124.9(8)
C61 N12 H12 117.5
C21 N13 H13 116.1
C25 N13 H13 116.1
C25 N13 C21 127.8(7)
O9 N14 O10 121.3(8)
O9 N14 C26 120.9(8)
O10 N14 C26 117.8(9)
O11 N15 C28 117.4(9)
O12 N15 O11 121.2(8)
O12 N15 C28 121.5(7)
C32 N17 H17 118.7
C32 N17 C69 122.5(7)
C69 N17 H17 118.7
C34 N18 H18 118.2
C34 N18 C77 123.7(7)
C77 N18 H18 118.2
N1 C1 C2 120.5(10)
N1 C1 C6 121.6(8)
C6 C1 C2 117.8(8)
N2 C2 C1 122.2(9)
C3 C2 N2 118.1(9)
C3 C2 C1 119.6(10)
C2 C3 H3 119.2
C2 C3 C4 121.7(9)
C4 C3 H3 119.2
N3 C4 C5 125.1(10)
C3 C4 N3 114.0(8)
C3 C4 C5 120.7(8)
N4 C5 C4 121.6(8)
N4 C5 C6 123.2(8)
C6 C5 C4 115.1(9)
C1 C6 C5 124.0(8)
C1 C6 H6A 118.0
C5 C6 H6A 118.0
C8 C7 N4 115.7(7)
C8 C7 C12 120.8(8)
C12 C7 N4 123.2(9)
N5 C8 C9 121.3(10)
C7 C8 N5 120.0(9)
C7 C8 C9 118.3(8)
C8 C9 H9 119.0
C10 C9 C8 121.9(10)
C10 C9 H9 119.0
N6 C10 C9 123.2(10)
N6 C10 C11 118.7(9)
C11 C10 C9 118.1(8)
C10 C11 N7 119.9(7)
C10 C11 C12 121.0(8)
C12 C11 N7 119.1(9)
C7 C12 H12A 120.3
C11 C12 C7 119.3(9)
C11 C12 H12A 120.3
N7 C13 C14 123.7(7)
N7 C13 C18 119.6(7)
C18 C13 C14 116.7(7)
C13 C14 N8 122.5(7)
C15 C14 N8 116.7(7)
C15 C14 C13 120.8(8)
C14 C15 H15 119.5
C14 C15 C16 120.9(8)
C16 C15 H15 119.5
C15 C16 N9 114.6(7)
C15 C16 C17 121.1(7)
C17 C16 N9 124.3(8)
N10 C17 C16 123.3(7)
N10 C17 C18 119.8(7)
C18 C17 C16 116.8(8)
C13 C18 H18A 118.2
C17 C18 C13 123.5(7)
C17 C18 H18A 118.2
N10 C19 C24 122.0(8)
C20 C19 N10 119.4(9)
C20 C19 C24 118.3(8)
C19 C20 H20 118.4
C21 C20 C19 123.3(9)
C21 C20 H20 118.4
C20 C21 N13 124.0(8)
C20 C21 C22 120.2(8)
C22 C21 N13 115.0(7)
N12 C22 C21 122.4(9)
N12 C22 C23 120.5(9)
C21 C22 C23 117.0(8)
C22 C23 H23 118.9
C24 C23 C22 122.3(9)
C24 C23 H23 118.9
N11 C24 C19 119.1(8)
N11 C24 C23 122.3(9)
C23 C24 C19 118.6(8)
N13 C25 C26 121.1(8)
N13 C25 C30 122.9(7)
C30 C25 C26 116.0(8)
C25 C26 N14 122.5(9)
C27 C26 N14 116.5(8)
C27 C26 C25 120.9(8)
C26 C27 H27 118.7
C26 C27 C28 122.5(8)
C28 C27 H27 118.7
N15 C28 C29 122.6(8)
C27 C28 N15 119.0(8)
C27 C28 C29 118.4(9)
C30 C29 C28 117.8(8)
C25 C30 H30 117.9
C29 C30 C25 124.3(8)
C29 C30 H30 117.9
C32 C31 N16 122.4(7)
C32 C31 C36 119.0(7)
C36 C31 N16 118.0(7)
N17 C32 C31 119.6(7)
N17 C32 C33 121.2(7)
C31 C32 C33 119.3(8)
C32 C33 H33 119.2
C32 C33 C34 121.7(8)
C34 C33 H33 119.2
N18 C34 C33 122.4(7)
N18 C34 C35 120.6(7)
C33 C34 C35 117.0(7)
C29 N16a H16 118.3
C34 C35 N1 118.5(7)
C29 N16a C31 123.4(7)
C31 N16a H16 118.3
C36 C35 N1 120.2(7)
C36 C35 C34 121.2(7)
C31 C36 H36 119.1
C35 C36 C31 121.8(7)
C35 C36 H36 119.1
N5 C37 H37A 109.0
N5 C37 H37B 109.0
N5 C37 C38 113.1(13)
H37A C37 H37B 107.8
C38 C37 H37A 109.0
C38 C37 H37B 109.0
C37 C38 H38A 110.7
C37 C38 H38B 110.7
H38A C38 H38B 108.8
C39 C38 C37 105.4(14)
C39 C38 H38A 110.7
C39 C38 H38B 110.7
C38 C39 H39A 110.7
C38 C39 H39B 110.7
C38 C39 C40 105.1(13)
H39A C39 H39B 108.8
C40 C39 H39A 110.7
C40 C39 H39B 110.7
C39 C40 H40A 110.9
C39 C40 H40B 110.9
H40A C40 H40B 108.9
C41 C40 C39 104.2(13)
C41 C40 H40A 110.9
C41 C40 H40B 110.9
C40 C41 H41A 110.9
C40 C41 H41B 110.9
C40 C41 C42 104.3(14)
H41A C41 H41B 108.9
C42 C41 H41A 110.9
C42 C41 H41B 110.9
C41 C42 H42A 111.4
C41 C42 H42B 111.4
H42A C42 H42B 109.2
C43 C42 C41 101.9(14)
C43 C42 H42A 111.4
C43 C42 H42B 111.4
C42 C43 H43A 111.8
C42 C43 H43B 111.8
C42 C43 C44 99.8(15)
H43A C43 H43B 109.5
C44 C43 H43A 111.9
C44 C43 H43B 111.8
C43 C44 H44A 109.5
C43 C44 H44B 109.5
C43 C44 H44C 109.5
H44A C44 H44B 109.5
H44A C44 H44C 109.5
H44B C44 H44C 109.5
N6 C45 H45A 109.5
N6 C45 H45B 109.5
N6 C45 C46 110.7(10)
H45A C45 H45B 108.1
C46 C45 H45A 109.5
C46 C45 H45B 109.5
C45 C46 H46A 108.1
C45 C46 H46B 108.1
H46A C46 H46B 107.3
C47 C46 C45 116.7(13)
C47 C46 H46A 108.1
C47 C46 H46B 108.1
C46 C47 H47A 108.3
C46 C47 H47B 108.3
C46 C47 C48 116.0(15)
H47A C47 H47B 107.4
C48 C47 H47A 108.3
C48 C47 H47B 108.3
C47 C48 H48A 107.6
C47 C48 H48B 107.6
H48A C48 H48B 107.1
C49 C48 C47 118.7(17)
C49 C48 H48A 107.6
C49 C48 H48B 107.6
C48 C49 H49A 108.1
C48 C49 H49B 108.1
C48 C49 C50 116.7(19)
H49A C49 H49B 107.3
C50 C49 H49A 108.1
C50 C49 H49B 108.1
C49 C50 H50A 105.2
C49 C50 H50B 105.2
H50A C50 H50B 105.9
C51 C50 C49 128(2)
C51 C50 H50A 105.1
C51 C50 H50B 105.2
C50 C51 H51A 111.2
C50 C51 H51B 111.4
C50 C51 C52 102.2(19)
H51A C51 H51B 109.2
C52 C51 H51A 111.3
C52 C51 H51B 111.5
C51 C52 H52A 109.4
C51 C52 H52B 109.7
C51 C52 H52C 109.3
H52A C52 H52B 109.5
H52A C52 H52C 109.5
H52B C52 H52C 109.5
N11 C53 H53A 107.8
N11 C53 H53B 107.8
N11 C53 C54 117.8(11)
H53A C53 H53B 107.2
C54 C53 H53A 107.8
C54 C53 H53B 107.9
C53 C54 H54A 108.4
C53 C54 H54B 108.4
C53 C54 C55 115.7(12)
H54A C54 H54B 107.4
C55 C54 H54A 108.4
C55 C54 H54B 108.4
C54 C55 H55A 107.3
C54 C55 H55B 107.3
H55A C55 H55B 106.9
C56 C55 C54 120.0(15)
C56 C55 H55A 107.3
C56 C55 H55B 107.3
C55 C56 H56A 109.0
C55 C56 H56B 109.1
C55 C56 C57 112.7(15)
H56A C56 H56B 107.8
C57 C56 H56A 109.1
C57 C56 H56B 109.1
C56 C57 H57A 109.4
C56 C57 H57B 109.4
H57A C57 H57B 108.0
C58 C57 C56 111.0(18)
C58 C57 H57A 109.4
C58 C57 H57B 109.4
C57 C58 H58A 109.3
C57 C58 H58B 109.3
C57 C58 C59 111.5(19)
H58A C58 H58B 108.0
C59 C58 H58A 109.3
C59 C58 H58B 109.3
C58 C59 H59A 108.1
C58 C59 H59B 108.1
H59A C59 H59B 107.3
C60 C59 C58 117(2)
C60 C59 H59A 108.1
C60 C59 H59B 108.1
C59 C60 H60A 109.5
C59 C60 H60B 109.5
C59 C60 H60C 109.5
H60A C60 H60B 109.5
H60A C60 H60C 109.5
H60B C60 H60C 109.5
N12 C61 H61A 109.4
N12 C61 H61B 109.4
N12 C61 C62 111.2(9)
H61A C61 H61B 108.0
C62 C61 H61A 109.4
C62 C61 H61B 109.4
C61 C62 H62A 108.1
C61 C62 H62B 108.1
H62A C62 H62B 107.3
C63 C62 C61 116.7(11)
C63 C62 H62A 108.1
C63 C62 H62B 108.1
C62 C63 H63A 108.3
C62 C63 H63B 108.3
C62 C63 C64 115.8(11)
H63A C63 H63B 107.4
C64 C63 H63A 108.3
C64 C63 H63B 108.3
C63 C64 H64A 108.3
C63 C64 H64B 108.3
C63 C64 C65 116.1(13)
H64A C64 H64B 107.4
C65 C64 H64A 108.3
C65 C64 H64B 108.3
C64 C65 H65A 108.9
C64 C65 H65B 108.9
C64 C65 C66 113.2(13)
H65A C65 H65B 107.8
C66 C65 H65A 108.9
C66 C65 H65B 108.9
C65 C66 H66A 109.3
C65 C66 H66B 109.3
H66A C66 H66B 108.0
C67 C66 C65 111.6(15)
C67 C66 H66A 109.3
C67 C66 H66B 109.3
C66 C67 H67A 108.6
C66 C67 H67B 108.6
H67A C67 H67B 107.5
C68 C67 C66 114.8(17)
C68 C67 H67A 108.6
C68 C67 H67B 108.6
C67 C68 H68A 109.5
C67 C68 H68B 109.5
C67 C68 H68C 109.4
H68A C68 H68B 109.5
H68A C68 H68C 109.5
H68B C68 H68C 109.5
N17 C69 H69A 108.1
N17 C69 H69B 108.1
N17 C69 C70 116.7(10)
H69A C69 H69B 107.3
C70 C69 H69A 108.1
C70 C69 H69B 108.1
C69 C70 H70A 108.6
C69 C70 H70B 108.6
H70A C70 H70B 107.6
C71 C70 C69 114.6(12)
C71 C70 H70A 108.6
C71 C70 H70B 108.6
C70 C71 H71A 107.8
C70 C71 H71B 107.8
H71A C71 H71B 107.1
C72 C71 C70 118.1(16)
C72 C71 H71A 107.8
C72 C71 H71B 107.8
C71 C72 H72A 108.6
C71 C72 H72B 108.6
C71 C72 C73 114.8(14)
H72A C72 H72B 107.5
C73 C72 H72A 108.6
C73 C72 H72B 108.6
C72 C73 H73A 107.7
C72 C73 H73B 107.7
C72 C73 C74 118.5(15)
H73A C73 H73B 107.1
C74 C73 H73A 107.7
C74 C73 H73B 107.7
C73 C74 H74A 108.4
C73 C74 H74B 108.4
H74A C74 H74B 107.5
C75 C74 C73 115.4(19)
C75 C74 H74A 108.4
C75 C74 H74B 108.4
C74 C75 H75A 108.9
C74 C75 H75B 108.9
H75A C75 H75B 107.7
C76 C75 C74 113(2)
C76 C75 H75A 108.9
C76 C75 H75B 108.9
C75 C76 H76A 109.5
C75 C76 H76B 109.5
C75 C76 H76C 109.4
H76A C76 H76B 109.5
H76A C76 H76C 109.5
H76B C76 H76C 109.5
N18 C77 H77A 107.7
N18 C77 H77B 107.7
N18 C77 C78 118.3(10)
H77A C77 H77B 107.1
C78 C77 H77A 107.7
C78 C77 H77B 107.7
C77 C78 H78A 108.2
C77 C78 H78B 108.2
H78A C78 H78B 107.4
C79 C78 C77 116.2(11)
C79 C78 H78A 108.2
C79 C78 H78B 108.2
C78 C79 H79A 109.5
C78 C79 H79B 109.5
C78 C79 C80 110.7(14)
H79A C79 H79B 108.1
C80 C79 H79A 109.5
C80 C79 H79B 109.5
C79 C80 H80A 112.0
C79 C80 H80B 112.0
C79 C80 C81 99.0(14)
H80A C80 H80B 109.6
C81 C80 H80A 112.0
C81 C80 H80B 112.0
C80 C81 H81A 109.9
C80 C81 H81B 109.9
H81A C81 H81B 108.3
C82 C81 C80 109.0(17)
C82 C81 H81A 109.9
C82 C81 H81B 109.9
C81 C82 H82A 109.1
C81 C82 H82B 109.1
C81 C82 C83 113(2)
H82A C82 H82B 107.8
C83 C82 H82A 109.1
C83 C82 H82B 109.1
C82 C83 H83A 108.3
C82 C83 H83B 108.3
H83A C83 H83B 107.4
C84 C83 C82 116(2)
C84 C83 H83A 108.3
C84 C83 H83B 108.3
C83 C84 H84A 109.5
C83 C84 H84B 109.5
C83 C84 H84C 109.5
H84A C84 H84B 109.5
H84A C84 H84C 109.5
H84B C84 H84C 109.5
C89 N19 H19 115.7
C89 N19 C91 128.7(7)
C91 N19 H19 115.7
C92 N20 H20A 118.8
C92 N20 C121 122.5(16)
C121 N20 H20A 118.8
C94 N21 H21 120.5
C94 N21 C129 118.9(11)
C129 N21 H21 120.5
C95 N22 H22 116.7
C97 N22 H22 116.7
C97 N22 C95 126.5(7)
O15 N23 O16 120.3(7)
O15 N23 C102 119.0(8)
O16 N23 C102 120.7(8)
O13 N24 C100 118.0(7)
O14 N24 O13 122.5(7)
O14 N24 C100 119.4(7)
C99 N25 H25 118.8
C99 N25 C103 122.5(7)
C103 N25 H25 118.8
C108 N26 H26 117.8
C108 N26 C137 124.4(10)
C137 N26 H26 117.8
C106 N27 H27A 119.0
C106 N27 C145 122.0(8)
C145 N27 H27A 119.0
C105 N28 H28 115.5
C109 N28 H28 115.5
C109 N28 C105 129.0(7)
O17 N29 O18 120.2(7)
O17 N29 C110 121.6(8)
O18 N29 C110 118.2(9)
O19 N30 C112 116.2(9)
O20 N30 O19 123.2(10)
O20 N30 C112 120.7(9)
C113 N31 H31 117.0
C113 N31 C115 126.0(9)
C115 N31 H31 117.0
C120 N32 H32 117.5
C120 N32 C153 125.0(8)
C153 N32 H32 117.5
C85 N33 H33A 117.4
C85 N33 C117 125.1(8)
C117 N33 H33A 117.4
C118 N34 H34 118.6
C118 N34 C161 122.9(7)
C161 N34 H34 118.6
O21 N35 O22 119.5(8)
O21 N35 C86 121.8(8)
O22 N35 C86 118.7(8)
O23 N36 C88 118.7(9)
O24 N36 O23 119.9(8)
O24 N36 C88 121.5(8)
N33 C85 C86 121.7(8)
N33 C85 C90 122.5(8)
C90 C85 C86 115.8(7)
N35 C86 C85 122.2(8)
C87 C86 N35 119.2(8)
C87 C86 C85 118.6(8)
C86 C87 H87 118.1
C88 C87 C86 123.8(8)
C88 C87 H87 118.1
N36 C88 C89 124.1(9)
C87 C88 N36 117.4(8)
C87 C88 C89 118.5(8)
N19 C89 C88 118.8(8)
N19 C89 C90 124.5(8)
C90 C89 C88 116.7(8)
C85 C90 H90 116.8
C89 C90 C85 126.5(8)
C89 C90 H90 116.8
C92 C91 N19 118.0(8)
C92 C91 C96 119.9(8)
C96 C91 N19 121.5(8)
N20 C92 C93 123.2(9)
C91 C92 N20 117.9(8)
C91 C92 C93 118.5(9)
C92 C93 H93 118.3
C92 C93 C94 123.4(10)
C94 C93 H93 118.3
N21 C94 C93 123.5(11)
N21 C94 C95 120.3(9)
C93 C94 C95 116.2(8)
C94 C95 N22 119.5(8)
C96 C95 N22 119.2(9)
C96 C95 C94 120.9(8)
C91 C96 H96 119.7
C95 C96 C91 120.5(9)
C95 C96 H96 119.7
N22 C97 C98 121.0(8)
N22 C97 C102 123.8(8)
C98 C97 C102 115.2(7)
C97 C98 H98 118.0
C99 C98 C97 123.9(7)
C99 C98 H98 118.0
N25 C99 C98 120.0(8)
N25 C99 C100 123.0(8)
C98 C99 C100 117.1(7)
C99 C100 N24 123.4(7)
C101 C100 N24 114.9(7)
C101 C100 C99 121.7(8)
C100 C101 H101 119.2
C100 C101 C102 121.5(8)
C102 C101 H101 119.2
N23 C102 C97 121.7(8)
C101 C102 N23 117.8(8)
C101 C102 C97 120.4(7)
C104 C103 N25 121.9(11)
C104 C103 C108 118.8(9)
C108 C103 N25 119.2(8)
C103 C104 H104 118.3
C103 C104 C105 123.4(10)
C105 C104 H104 118.3
C104 C105 N28 125.5(9)
C104 C105 C106 119.2(8)
C106 C105 N28 114.7(7)
N27 C106 C105 120.5(8)
N27 C106 C107 121.9(10)
C105 C106 C107 117.6(8)
C106 C107 H107 119.4
C106 C107 C108 121.1(11)
C108 C107 H107 119.4
N26 C108 C107 119.2(12)
C103 C108 N26 121.6(9)
C103 C108 C107 119.1(9)
N28 C109 C110 120.5(8)
N28 C109 C114 125.5(8)
C114 C109 C110 114.0(9)
N29 C110 C109 121.9(9)
C111 C110 N29 118.1(8)
C111 C110 C109 120.0(8)
C110 C111 H111 118.5
C112 C111 C110 123.0(9)
C112 C111 H111 118.5
N30 C112 C113 121.4(9)
C111 C112 N30 118.7(9)
C111 C112 C113 119.9(10)
N31 C113 C112 122.2(10)
N31 C113 C114 123.0(9)
C114 C113 C112 114.8(8)
C109 C114 H114 116.2
C113 C114 C109 127.6(9)
C113 C114 H114 116.2
C116 C115 N31 119.3(8)
C116 C115 C120 119.7(8)
C120 C115 N31 121.1(7)
C115 C116 H116 119.1
C115 C116 C117 121.7(8)
C117 C116 H116 119.1
C116 C117 N33 119.8(7)
C116 C117 C118 119.4(7)
C118 C117 N33 120.8(7)
N34 C118 C117 118.1(7)
N34 C118 C119 124.0(8)
C119 C118 C117 117.9(8)
C118 C119 H119 118.5
C118 C119 C120 122.9(8)
C120 C119 H119 118.6
N32 C120 C115 119.3(8)
N32 C120 C119 122.4(8)
C119 C120 C115 118.3(7)
N20 C121 H12B 111.9
N20 C121 H12C 111.9
N20 C121 C122 99(3)
H12B C121 H12C 109.6
C122 C121 H12B 111.9
C122 C121 H12C 111.9
C121 C122 H12D 109.4
C121 C122 H12E 109.4
C121 C122 C123 111.3(19)
H12D C122 H12E 108.0
C123 C122 H12D 109.4
C123 C122 H12E 109.4
C122 C123 H12F 109.7
C122 C123 H12G 109.7
C122 C123 C124 109.9(18)
H12F C123 H12G 108.2
C124 C123 H12F 109.7
C124 C123 H12G 109.7
C123 C124 H12H 110.3
C123 C124 H12I 110.3
C127 C126 H12L 109.7
C124 C125a H12J 109.3
C124 C125a H12K 109.2
C127 C126 H12M 109.7
C126 C127 H12N 112.1
C126 C127 H12O 112.1
C126 C127 C128 98.2(15)
H12N C127 H12O 109.8
C126 C125a C124 111.7(19)
C126 C125a H12J 109.3
C126 C125a H12K 109.3
C128 C127 H12N 112.2
C128 C127 H12O 112.1
C127 C128 H12P 109.5
C127 C128 H12Q 109.5
C127 C128 H12R 109.5
H12P C128 H12Q 109.5
H12P C128 H12R 109.5
H12Q C128 H12R 109.5
N21 C129 H12S 108.5
N21 C129 H12T 108.5
N21 C129 C130 115.0(17)
H12S C129 H12T 107.5
C130 C129 H12S 108.5
C130 C129 H12T 108.5
C129 C130 H13A 112.0
C129 C130 H13B 112.0
H13A C130 H13B 109.7
C131 C130 C129 99.0(14)
C131 C130 H13A 112.0
C131 C130 H13B 112.0
C130 C131 H13C 111.1
C130 C131 H13D 111.0
C130 C131 C132 103.6(15)
H13C C131 H13D 109.0
C132 C131 H13C 111.1
C132 C131 H13D 111.0
C131 C132 H13E 109.1
C131 C132 H13F 109.1
H13E C132 H13F 107.9
C133 C132 C131 112.4(17)
C133 C132 H13E 109.1
C133 C132 H13F 109.1
C132 C133 H13G 108.5
C132 C133 H13H 108.4
C132 C133 C134 115.4(18)
H13G C133 H13H 107.5
C134 C133 H13G 108.4
C134 C133 H13H 108.4
C133 C134 H13I 109.2
C133 C134 H13J 109.2
H13I C134 H13J 107.9
C135 C134 C133 112.1(18)
C135 C134 H13I 109.2
C135 C134 H13J 109.2
C134 C135 H13K 109.4
C134 C135 H13L 109.3
C134 C135 C136 111.3(18)
H13K C135 H13L 108.0
C136 C135 H13K 109.4
C136 C135 H13L 109.3
C135 C136 H13M 109.4
C135 C136 H13N 109.5
C135 C136 H13O 109.5
H13M C136 H13N 109.5
H13M C136 H13O 109.5
H13N C136 H13O 109.5
N26 C137 H13P 109.5
N26 C137 H13Q 109.5
N26 C137 C138 110.7(11)
H13P C137 H13Q 108.1
C138 C137 H13P 109.5
C138 C137 H13Q 109.5
C137 C138 H13R 110.7
C137 C138 H13S 110.7
H13R C138 H13S 108.8
C139 C138 C137 105.2(11)
C139 C138 H13R 110.7
C139 C138 H13S 110.7
C138 C139 H13T 110.4
C138 C139 H13U 110.4
H13T C139 H13U 108.6
C140 C139 C138 106.8(12)
C140 C139 H13T 110.4
C140 C139 H13U 110.4
C139 C140 H14A 110.7
C139 C140 H14B 110.7
H14A C140 H14B 108.8
C141 C140 C139 105.1(15)
C141 C140 H14A 110.7
C141 C140 H14B 110.7
C140 C141 H14C 111.1
C140 C141 H14D 111.1
C140 C141 C142 103.4(16)
H14C C141 H14D 109.0
C142 C141 H14C 111.1
C142 C141 H14D 111.1
C141 C142 H14E 112.2
C141 C142 H14F 112.2
C141 C142 C143 97.7(14)
H14E C142 H14F 109.8
C143 C142 H14E 112.2
C143 C142 H14F 112.2
C142 C143 H14G 111.8
C142 C143 H14H 111.8
H14G C143 H14H 109.5
C144 C143 C142 99.8(14)
C144 C143 H14G 111.8
C144 C143 H14H 111.8
C143 C144 H14I 109.5
C143 C144 H14J 109.5
C143 C144 H14K 109.5
H14I C144 H14J 109.5
H14I C144 H14K 109.5
H14J C144 H14K 109.5
N27 C145 H14L 109.0
N27 C145 H14M 109.0
N27 C145 C146 112.9(9)
H14L C145 H14M 107.8
C146 C145 H14L 109.0
C146 C145 H14M 109.0
C145 C146 H14N 108.9
C145 C146 H14O 108.9
C145 C146 C147 113.4(10)
H14N C146 H14O 107.7
C147 C146 H14N 108.9
C147 C146 H14O 108.9
C146 C147 H14P 108.2
C146 C147 H14Q 108.2
H14P C147 H14Q 107.4
C148 C147 C146 116.3(13)
C148 C147 H14P 108.2
C148 C147 H14Q 108.2
C147 C148 H14R 108.2
C147 C148 H14S 108.2
C147 C148 C149 116.2(16)
H14R C148 H14S 107.4
C149 C148 H14R 108.2
C149 C148 H14S 108.2
C148 C149 H14T 109.6
C148 C149 H14U 109.6
C148 C149 C150 110(2)
H14T C149 H14U 108.1
C150 C149 H14T 109.6
C150 C149 H14U 109.6
C149 C150 H15A 110.2
C149 C150 H15B 110.2
H15A C150 H15B 108.5
C151 C150 C149 107(2)
C151 C150 H15A 110.2
C151 C150 H15B 110.2
C150 C151 H15C 108.0
C150 C151 H15D 108.0
C150 C151 C152 117(2)
H15C C151 H15D 107.2
C152 C151 H15C 108.0
C152 C151 H15D 108.0
C151 C152 H15E 109.5
C151 C152 H15F 109.5
C151 C152 H15G 109.5
H15E C152 H15F 109.5
H15E C152 H15G 109.5
H15F C152 H15G 109.5
N32 C153 H15H 108.3
N32 C153 H15I 108.3
N32 C153 C154 115.9(12)
H15H C153 H15I 107.4
C154 C153 H15H 108.3
C154 C153 H15I 108.3
C153 C154 H15J 110.2
C153 C154 H15K 110.2
H15J C154 H15K 108.5
C155 C154 C153 107.3(11)
C155 C154 H15J 110.3
C155 C154 H15K 110.3
C154 C155 H15L 110.7
C154 C155 H15M 110.7
C154 C155 C156 105.3(14)
H15L C155 H15M 108.8
C156 C155 H15L 110.6
C156 C155 H15M 110.7
C155 C156 H15N 109.7
C155 C156 H15O 109.7
H15N C156 H15O 108.2
C157 C156 C155 109.8(15)
C157 C156 H15N 109.6
C157 C156 H15O 109.8
C156 C157 H15P 111.2
C156 C157 H15Q 111.1
C156 C157 C158 102.9(15)
H15P C157 H15Q 109.1
C158 C157 H15P 111.2
C158 C157 H15Q 111.2
C157 C158 H15R 112.0
C157 C158 H15S 111.9
H15R C158 H15S 109.6
C159 C158 C157 99.2(15)
C159 C158 H15R 112.0
C159 C158 H15S 111.9
C158 C159 H15T 112.1
C158 C159 H15U 112.2
C158 C159 C160 98.1(15)
H15T C159 H15U 109.8
C160 C159 H15T 112.1
C160 C159 H15U 112.2
C159 C160 H16A 109.5
C159 C160 H16B 109.5
C159 C160 H16C 109.5
H16A C160 H16B 109.5
H16A C160 H16C 109.5
H16B C160 H16C 109.5
N34 C161 H16D 109.0
N34 C161 H16E 109.0
N34 C161 C162 113.0(9)
H16D C161 H16E 107.8
C162 C161 H16D 109.0
C162 C161 H16E 109.0
C161 C162 H16F 108.4
C161 C162 H16G 108.4
H16F C162 H16G 107.5
C163 C162 C161 115.4(11)
C163 C162 H16F 108.4
C163 C162 H16G 108.4
C162 C163 H16H 108.6
C162 C163 H16I 108.6
C162 C163 C164 114.5(10)
H16H C163 H16I 107.6
C164 C163 H16H 108.6
C164 C163 H16I 108.6
C163 C164 H16J 106.6
C163 C164 H16K 106.6
H16J C164 H16K 106.6
C165 C164 C163 122.9(13)
C165 C164 H16J 106.6
C165 C164 H16K 106.6
C164 C165 H16L 107.1
C164 C165 H16M 107.1
H16L C165 H16M 106.8
C166 C165 C164 120.9(15)
C166 C165 H16L 107.1
C166 C165 H16M 107.1
C165 C166 H16N 107.7
C165 C166 H16O 107.6
H16N C166 H16O 107.1
C167 C166 C165 118.6(18)
C167 C166 H16N 107.7
C167 C166 H16O 107.7
C166 C167 H16P 107.8
C166 C167 H16Q 107.8
C166 C167 C168 118.2(19)
H16P C167 H16Q 107.1
C168 C167 H16P 107.7
C168 C167 H16Q 107.8
C167 C168 H16R 109.5
C167 C168 H16S 109.5
C167 C168 H16T 109.5
H16R C168 H16S 109.5
H16R C168 H16T 109.5
H16S C168 H16T 109.5

loop_
_geom_bond_atom_site_label_1
_geom_bond_atom_site_label_2
_geom_bond_distance
S1 O25 1.498(9)
S1 C169 1.751(17)
S1 C170 1.779(16)
S6a O30 1.497(15)
S7b O30 1.269(17)
S7b C179 1.775(17)
S6a C179 1.825(15)
S6a C180 1.787(14)
S7b C180 1.585(19)
S9a O31 1.515(14)
S8b O31 1.340(14)
S9a C181 1.732(19)
S8b C181 1.752(19)
S9a C182 1.67(2)
S8b C182 1.66(2)
S11b O32 1.439(12)
S10a O32 1.351(12)
S11b C183 1.796(13)
S10a C183 1.777(13)
S11b C185 1.49(2)
S10a C185 1.59(2)
S12a O33 1.46(3)
S13b O34 1.69(7)
S13b C186 1.561(10)
S12a C186 1.52(2)
S12a C187 1.51(2)
S13b C187 1.71(3)
N16a H16 0.8600
N16a C29 1.350(11)
N16a C31 1.423(10)
C125a H12J 0.9700
C125a H12K 0.9700
C125a C126 1.521(19)
C169 H16U 0.9600
C169 H16V 0.9600
C169 H16W 0.9600
C170 H17G 0.9600
C170 H17H 0.9600
C170 H17I 0.9600
S2 O26 1.475(8)
S2 C171 1.724(18)
S2 C172 1.725(15)
C171 H17J 0.9600
C171 H17K 0.9600
C171 H17L 0.9600
C172 H17M 0.9600
C172 H17N 0.9600
C172 H17O 0.9600
S3 O27 1.459(11)
S3 C173 1.704(17)
S3 C174 1.722(17)
C173 H17P 0.9600
C173 H17Q 0.9600
C173 H17R 0.9600
C174 H17S 0.9600
C174 H17T 0.9600
C174 H17U 0.9600
S4 O28 1.496(8)
S4 C175 1.714(18)
S4 C176 1.729(18)
C175 H17V 0.9600
C175 H17W 0.9600
C175 H17X 0.9600
C176 H17Y 0.9600
C176 H 0.9600
C176 HA 0.9600
S5 O29 1.508(8)
S5 C177 1.726(15)
S5 C178 1.763(18)
C177 H17Z 0.9600
C177 HB 0.9600
C177 HC 0.9600
C178 H2AA 0.9600
C178 HD 0.9600
C178 HE 0.9600
C179 H17A 0.9600
C179 H17B 0.9600
C179 H17C 0.9600
C179 H17D 0.9600
C179 H17E 0.9600
C179 H17F 0.9600
C180 H18N 0.9600
C180 H18O 0.9600
C180 H18P 0.9600
C180 H18Q 0.9600
C180 H18R 0.9600
C180 H18S 0.9600
C181 H18W 0.9600
C181 H18X 0.9600
C181 H18Y 0.9600
C181 H18T 0.9600
C181 H18U 0.9600
C181 H18V 0.9600
C182 HF 0.9600
C182 HG 0.9600
C182 HH 0.9600
C182 H18Z 0.9600
C182 HI 0.9600
C182 HJ 0.9600
C183 H0AA 0.9600
C183 HK 0.9600
C183 HL 0.9600
C183 HM 0.9600
C183 HN 0.9600
C183 HO 0.9600
C185 H1AA 0.9600
C185 HP 0.9600
C185 HQ 0.9600
C185 HR 0.9600
C185 HS 0.9600
C185 HT 0.9600
C186 H18B 0.9600
C186 H18C 0.9600
C186 H18D 0.9600
C186 H18E 0.9600
C186 H18F 0.9600
C186 H18G 0.9600
C187 H18H 0.9600
C187 H18I 0.9600
C187 H18J 0.9600
C187 H18K 0.9600
C187 H18L 0.9600
C187 H18M 0.9600
O1 N2 1.242(12)
O2 N2 1.260(12)
O3 N3 1.206(9)
O4 N3 1.288(10)
O5 N8 1.241(9)
O6 N8 1.233(10)
O7 N9 1.191(10)
O8 N9 1.242(10)
O9 N14 1.226(10)
O10 N14 1.252(9)
O11 N15 1.263(9)
O12 N15 1.211(10)
N1 H1 0.8600
N1 C1 1.360(11)
N1 C35 1.445(10)
N2 C2 1.407(14)
N3 C4 1.424(11)
N4 H4 0.8600
N4 C5 1.347(11)
N4 C7 1.441(11)
N5 H5 0.8600
N5 C8 1.392(11)
N5 C37 1.428(17)
N6 H6 0.8600
N6 C10 1.374(11)
N6 C45 1.446(14)
N7 H7 0.8600
N7 C11 1.434(11)
N7 C13 1.342(10)
N8 C14 1.446(11)
N9 C16 1.455(10)
N10 H10 0.8600
N10 C17 1.349(11)
N10 C19 1.398(11)
N11 H11 0.8600
N11 C24 1.353(11)
N11 C53 1.422(14)
N12 H12 0.8600
N12 C22 1.356(11)
N12 C61 1.456(13)
N13 H13 0.8600
N13 C21 1.439(11)
N13 C25 1.341(11)
N14 C26 1.440(11)
N15 C28 1.437(12)
N17 H17 0.8600
N17 C32 1.386(10)
N17 C69 1.416(11)
N18 H18 0.8600
N18 C34 1.349(10)
N18 C77 1.446(11)
C1 C2 1.447(12)
C1 C6 1.360(13)
C2 C3 1.355(13)
C3 H3 0.9300
C3 C4 1.375(14)
C4 C5 1.440(12)
C5 C6 1.412(12)
C6 H6A 0.9300
C7 C8 1.366(13)
C7 C12 1.396(12)
C8 C9 1.405(13)
C9 H9 0.9300
C9 C10 1.383(13)
C10 C11 1.383(13)
C11 C12 1.389(12)
C12 H12A 0.9300
C13 C14 1.427(11)
C13 C18 1.403(11)
C14 C15 1.362(11)
C15 H15 0.9300
C15 C16 1.390(12)
C16 C17 1.410(12)
C17 C18 1.394(11)
C18 H18A 0.9300
C19 C20 1.386(12)
C19 C24 1.412(13)
C20 H20 0.9300
C20 C21 1.369(12)
C21 C22 1.398(13)
C22 C23 1.427(13)
C23 H23 0.9300
C23 C24 1.393(13)
C25 C26 1.438(11)
C25 C30 1.407(12)
C26 C27 1.361(13)
C27 H27 0.9300
C27 C28 1.389(12)
C28 C29 1.456(11)
C29 C30 1.373(12)
C30 H30 0.9300
C31 C32 1.391(11)
C31 C36 1.416(11)
C32 C33 1.413(11)
C33 H33 0.9300
C33 C34 1.415(12)
C34 C35 1.423(11)
C35 C36 1.352(11)
C36 H36 0.9300
C37 H37A 0.9700
C37 H37B 0.9700
C37 C38 1.512(15)
C38 H38A 0.9700
C38 H38B 0.9700
C38 C39 1.491(16)
C39 H39A 0.9700
C39 H39B 0.9700
C39 C40 1.521(16)
C40 H40A 0.9700
C40 H40B 0.9700
C40 C41 1.508(17)
C41 H41A 0.9700
C41 H41B 0.9700
C41 C42 1.532(17)
C42 H42A 0.9700
C42 H42B 0.9700
C42 C43 1.504(17)
C43 H43A 0.9700
C43 H43B 0.9700
C43 C44 1.541(17)
C44 H44A 0.9600
C44 H44B 0.9600
C44 H44C 0.9600
C45 H45A 0.9700
C45 H45B 0.9700
C45 C46 1.509(16)
C46 H46A 0.9700
C46 H46B 0.9700
C46 C47 1.477(19)
C47 H47A 0.9700
C47 H47B 0.9700
C47 C48 1.51(2)
C48 H48A 0.9700
C48 H48B 0.9700
C48 C49 1.49(2)
C49 H49A 0.9700
C49 H49B 0.9700
C49 C50 1.53(3)
C50 H50A 0.9700
C50 H50B 0.9700
C50 C51 1.42(3)
C51 H51A 0.9700
C51 H51B 0.9700
C51 C52 1.571(18)
C52 H52A 0.9600
C52 H52B 0.9600
C52 H52C 0.9600
C53 H53A 0.9700
C53 H53B 0.9700
C53 C54 1.508(17)
C54 H54A 0.9700
C54 H54B 0.9700
C54 C55 1.532(19)
C55 H55A 0.9700
C55 H55B 0.9700
C55 C56 1.48(2)
C56 H56A 0.9700
C56 H56B 0.9700
C56 C57 1.51(3)
C57 H57A 0.9700
C57 H57B 0.9700
C57 C58 1.49(3)
C58 H58A 0.9700
C58 H58B 0.9700
C58 C59 1.59(3)
C59 H59A 0.9700
C59 H59B 0.9700
C59 C60 1.53(3)
C60 H60A 0.9600
C60 H60B 0.9600
C60 H60C 0.9600
C61 H61A 0.9700
C61 H61B 0.9700
C61 C62 1.527(15)
C62 H62A 0.9700
C62 H62B 0.9700
C62 C63 1.476(17)
C63 H63A 0.9700
C63 H63B 0.9700
C63 C64 1.513(16)
C64 H64A 0.9700
C64 H64B 0.9700
C64 C65 1.51(2)
C65 H65A 0.9700
C65 H65B 0.9700
C65 C66 1.55(2)
C66 H66A 0.9700
C66 H66B 0.9700
C66 C67 1.51(2)
C67 H67A 0.9700
C67 H67B 0.9700
C67 C68 1.50(3)
C68 H68A 0.9600
C68 H68B 0.9600
C68 H68C 0.9600
C69 H69A 0.9700
C69 H69B 0.9700
C69 C70 1.517(16)
C70 H70A 0.9700
C70 H70B 0.9700
C70 C71 1.497(17)
C71 H71A 0.9700
C71 H71B 0.9700
C71 C72 1.39(2)
C72 H72A 0.9700
C72 H72B 0.9700
C72 C73 1.56(2)
C73 H73A 0.9700
C73 H73B 0.9700
C73 C74 1.62(3)
C74 H74A 0.9700
C74 H74B 0.9700
C74 C75 1.486(17)
C75 H75A 0.9700
C75 H75B 0.9700
C75 C76 1.445(17)
C76 H76A 0.9600
C76 H76B 0.9600
C76 H76C 0.9600
C77 H77A 0.9700
C77 H77B 0.9700
C77 C78 1.503(12)
C78 H78A 0.9700
C78 H78B 0.9700
C78 C79 1.462(15)
C79 H79A 0.9700
C79 H79B 0.9700
C79 C80 1.536(16)
C80 H80A 0.9700
C80 H80B 0.9700
C80 C81 1.555(17)
C81 H81A 0.9700
C81 H81B 0.9700
C81 C82 1.463(17)
C82 H82A 0.9700
C82 H82B 0.9700
C82 C83 1.48(3)
C83 H83A 0.9700
C83 H83B 0.9700
C83 C84 1.475(17)
C84 H84A 0.9600
C84 H84B 0.9600
C84 H84C 0.9600
O13 N24 1.240(9)
O14 N24 1.229(9)
O15 N23 1.226(10)
O16 N23 1.250(10)
O17 N29 1.226(10)
O18 N29 1.240(9)
O19 N30 1.238(11)
O20 N30 1.227(11)
O21 N35 1.229(10)
O22 N35 1.241(9)
O23 N36 1.249(9)
O24 N36 1.211(10)
N19 H19 0.8600
N19 C89 1.327(11)
N19 C91 1.466(11)
N20 H20A 0.8600
N20 C92 1.384(12)
N20 C121 1.50(3)
N21 H21 0.8600
N21 C94 1.347(12)
N21 C129 1.46(2)
N22 H22 0.8600
N22 C95 1.424(11)
N22 C97 1.336(11)
N23 C102 1.414(11)
N24 C100 1.467(11)
N25 H25 0.8600
N25 C99 1.347(10)
N25 C103 1.430(12)
N26 H26 0.8600
N26 C108 1.404(13)
N26 C137 1.449(16)
N27 H27A 0.8600
N27 C106 1.374(11)
N27 C145 1.431(13)
N28 H28 0.8600
N28 C105 1.424(11)
N28 C109 1.341(11)
N29 C110 1.435(11)
N30 C112 1.445(13)
N31 H31 0.8600
N31 C113 1.333(11)
N31 C115 1.415(11)
N32 H32 0.8600
N32 C120 1.368(10)
N32 C153 1.423(12)
N33 H33A 0.8600
N33 C85 1.327(11)
N33 C117 1.437(10)
N34 H34 0.8600
N34 C118 1.375(10)
N34 C161 1.425(11)
N35 C86 1.403(12)
N36 C88 1.404(11)
C85 C86 1.472(12)
C85 C90 1.366(12)
C86 C87 1.375(12)
C87 H87 0.9300
C87 C88 1.358(12)
C88 C89 1.464(11)
C89 C90 1.362(12)
C90 H90 0.9300
C91 C92 1.369(13)
C91 C96 1.412(12)
C92 C93 1.389(13)
C93 H93 0.9300
C93 C94 1.396(14)
C94 C95 1.417(14)
C95 C96 1.366(12)
C96 H96 0.9300
C97 C98 1.422(12)
C97 C102 1.448(13)
C98 H98 0.9300
C98 C99 1.383(12)
C99 C100 1.410(12)
C100 C101 1.355(12)
C101 H101 0.9300
C101 C102 1.378(13)
C103 C104 1.355(12)
C103 C108 1.367(14)
C104 H104 0.9300
C104 C105 1.370(12)
C105 C106 1.393(13)
C106 C107 1.397(13)
C107 H107 0.9300
C107 C108 1.405(14)
C109 C110 1.469(12)
C109 C114 1.376(12)
C110 C111 1.361(13)
C111 H111 0.9300
C111 C112 1.341(13)
C112 C113 1.471(13)
C113 C114 1.363(13)
C114 H114 0.9300
C115 C116 1.383(11)
C115 C120 1.411(12)
C116 H116 0.9300
C116 C117 1.391(11)
C117 C118 1.430(12)
C118 C119 1.381(11)
C119 H119 0.9300
C119 C120 1.401(12)
C121 H12B 0.9700
C121 H12C 0.9700
C121 C122 1.513(19)
C122 H12D 0.9700
C122 H12E 0.9700
C122 C123 1.540(19)
C123 H12F 0.9700
C123 H12G 0.9700
C123 C124 1.540(19)
C124 H12H 0.9700
C124 H12I 0.9700
C124 C125 1.533(18)
C126 H12L 0.9700
C126 H12M 0.9700
C126 C127 1.550(19)
C127 H12N 0.9700
C127 H12O 0.9700
C127 C128 1.583(19)
C128 H12P 0.9600
C128 H12Q 0.9600
C128 H12R 0.9600
C129 H12S 0.9700
C129 H12T 0.9700
C129 C130 1.570(17)
C130 H13A 0.9700
C130 H13B 0.9700
C130 C131 1.489(17)
C131 H13C 0.9700
C131 H13D 0.9700
C131 C132 1.536(18)
C132 H13E 0.9700
C132 H13F 0.9700
C132 C133 1.515(17)
C133 H13G 0.9700
C133 H13H 0.9700
C133 C134 1.539(19)
C134 H13I 0.9700
C134 H13J 0.9700
C134 C135 1.530(18)
C135 H13K 0.9700
C135 H13L 0.9700
C135 C136 1.544(19)
C136 H13M 0.9600
C136 H13N 0.9600
C136 H13O 0.9600
C137 H13P 0.9700
C137 H13Q 0.9700
C137 C138 1.542(13)
C138 H13R 0.9700
C138 H13S 0.9700
C138 C139 1.541(15)
C139 H13T 0.9700
C139 H13U 0.9700
C139 C140 1.501(15)
C140 H14A 0.9700
C140 H14B 0.9700
C140 C141 1.495(18)
C141 H14C 0.9700
C141 H14D 0.9700
C141 C142 1.549(19)
C142 H14E 0.9700
C142 H14F 0.9700
C142 C143 1.555(18)
C143 H14G 0.9700
C143 H14H 0.9700
C143 C144 1.539(17)
C144 H14I 0.9600
C144 H14J 0.9600
C144 H14K 0.9600
C145 H14L 0.9700
C145 H14M 0.9700
C145 C146 1.494(15)
C146 H14N 0.9700
C146 H14O 0.9700
C146 C147 1.526(17)
C147 H14P 0.9700
C147 H14Q 0.9700
C147 C148 1.43(2)
C148 H14R 0.9700
C148 H14S 0.9700
C148 C149 1.51(2)
C149 H14T 0.9700
C149 H14U 0.9700
C149 C150 1.56(3)
C150 H15A 0.9700
C150 H15B 0.9700
C150 C151 1.49(3)
C151 H15C 0.9700
C151 H15D 0.9700
C151 C152 1.57(3)
C152 H15E 0.9600
C152 H15F 0.9600
C152 H15G 0.9600
C153 H15H 0.9700
C153 H15I 0.9700
C153 C154 1.499(14)
C154 H15J 0.9700
C154 H15K 0.9700
C154 C155 1.483(15)
C155 H15L 0.9700
C155 H15M 0.9700
C155 C156 1.511(15)
C156 H15N 0.9700
C156 H15O 0.9700
C156 C157 1.447(18)
C157 H15P 0.9700
C157 H15Q 0.9700
C157 C158 1.589(17)
C158 H15R 0.9700
C158 H15S 0.9700
C158 C159 1.525(19)
C159 H15T 0.9700
C159 H15U 0.9700
C159 C160 1.563(18)
C160 H16A 0.9600
C160 H16B 0.9600
C160 H16C 0.9600
C161 H16D 0.9700
C161 H16E 0.9700
C161 C162 1.535(15)
C162 H16F 0.9700
C162 H16G 0.9700
C162 C163 1.478(15)
C163 H16H 0.9700
C163 H16I 0.9700
C163 C164 1.513(17)
C164 H16J 0.9700
C164 H16K 0.9700
C164 C165 1.451(18)
C165 H16L 0.9700
C165 H16M 0.9700
C165 C166 1.41(2)
C166 H16N 0.9700
C166 H16O 0.9700
C166 C167 1.35(2)
C167 H16P 0.9700
C167 H16Q 0.9700
C167 C168 1.45(2)
C168 H16R 0.9600
C168 H16S 0.9600
C168 H16T 0.9600
